data_1571082
loop_
_publ_author_name
'Liu, Shihua'
'Li, Yinwu'
'Lin, Jieli'
'Ke, Zhuofeng'
'Gr&#xfc;tzmacher, Hansj&#xf6;rg'
'Su, Cheng-Yong'
'Li, Zhongshu'

_publ_section_title
;
 Sequential radical and cationic reactivity at separated sites within one
 molecule in solution.
;
_journal_issue 14
_journal_name_full 'Chemical science'
_journal_page_first 5376
_journal_page_last 5384
_journal_paper_doi 10.1039/d4sc00201f
_journal_volume 15
_journal_year 2024
_chemical_formula_moiety 'C70 H92 N7 O2 P2, C32 H12 B F24'
_chemical_formula_sum 'C102 H104 B F24 N7 O2 P2'
_chemical_formula_weight 1988.67
_space_group_crystal_system triclinic
_space_group_IT_number 2
_space_group_name_Hall '-P 1'
_space_group_name_H-M_alt 'P -1'
_atom_sites_solution_hydrogens geom
_atom_sites_solution_primary dual
_audit_creation_date 2023-10-19
_audit_creation_method
;
Olex2 1.5
(compiled 2021.12.09 svn.r5202d8cf for OlexSys, GUI svn.r6439)
;
_audit_update_record
;
2023-12-16 deposited with the CCDC.	2024-03-01 downloaded from the CCDC.
;
_cell_angle_alpha 106.6200(10)
_cell_angle_beta 95.6430(10)
_cell_angle_gamma 92.8630(10)
_cell_formula_units_Z 2
_cell_length_a 12.4929(2)
_cell_length_b 18.7651(3)
_cell_length_c 22.0705(2)
_cell_measurement_reflns_used 52348
_cell_measurement_temperature 100.00(10)
_cell_measurement_theta_max 74.9430
_cell_measurement_theta_min 2.1037
_cell_volume 4917.25(12)
_computing_cell_refinement 'CrysAlisPro 1.171.42.84a (Rigaku OD, 2023)'
_computing_data_collection 'CrysAlisPro 1.171.42.84a (Rigaku OD, 2023)'
_computing_data_reduction 'CrysAlisPro 1.171.42.84a (Rigaku OD, 2023)'
_computing_molecular_graphics 'Olex2 1.5 (Dolomanov et al., 2009)'
_computing_publication_material 'Olex2 1.5 (Dolomanov et al., 2009)'
_computing_structure_refinement 'SHELXL 2014/7 (Sheldrick, 2015)'
_computing_structure_solution 'SHELXT 2014/4 (Sheldrick, 2014)'
_diffrn_ambient_environment N~2~
_diffrn_ambient_temperature 100.00(10)
_diffrn_detector 'Hybrid Pixel Array Detector'
_diffrn_detector_area_resol_mean 10.0000
_diffrn_detector_type HyPix
_diffrn_measured_fraction_theta_full 0.998
_diffrn_measured_fraction_theta_max 0.955
_diffrn_measurement_details
;
List of Runs (angles in degrees, time in seconds):

  # Type    Start    End  Width  t~exp~   \w     \q     \k     \f   Frames
#--------------------------------------------------------------------------
  1  \w    -50.00  29.00   0.50    2.00    --  -44.84  46.00-172.00  158
  2  \w   -118.00 -26.00   0.50    2.00    --  -44.84 -46.00  38.00  184
  3  \w     27.00 118.00   0.50    2.00    --   44.84  46.00-172.00  182
  4  \w    -28.00  54.00   0.50    2.00    --   44.84 -46.00  38.00  164
  5  \w   -173.00 -81.00   0.50    7.00    -- -100.00 -46.00  38.00  184
  6  \w     87.00 178.00   0.50    7.00    --  105.85  46.00-172.00  182
  7  \w    -20.00  21.00   0.50    2.00    --   16.00 100.00-137.21   82
  8  \w    -11.00  22.00   0.50    2.00    --   24.00  99.00  52.28   66
  9  \w     -2.00  28.00   0.50    2.00    --   32.00  96.00 177.75   60
 10  \w     11.00  40.00   0.50    2.00    --   44.00  92.00 152.62   58
 11  \w     13.00  42.00   0.50    2.00    --   44.00  89.00  71.87   58
 12  \w     13.00  42.00   0.50    2.00    --   44.00  88.00-123.38   58
 13  \w   -123.00 -24.00   0.50    2.00    --  -44.84 -19.00  90.00  198
 14  \w   -120.00 -26.00   0.50    2.00    --  -44.84 -38.00  90.00  188
 15  \w     18.00  94.00   0.50    2.00    --   44.84-125.00-120.00  152
 16  \w    -27.00  71.00   0.50    2.00    --   44.84 -77.00 -90.00  196
 17  \w     27.00 120.00   0.50    2.00    --   44.84  38.00-180.00  186
 18  \w     16.00  41.00   0.50    2.00    --   48.00  90.00 -14.37   50
 19  \w     16.00  41.00   0.50    2.00    --   48.00  90.00 -46.01   50
 20  \w     16.00  41.00   0.50    2.00    --   48.00  90.00-120.26   50
 21  \w     31.00  56.00   0.50    2.00    --   56.00  75.00   1.80   50
 22  \w     61.00  86.00   0.50    2.00    --   56.00  75.00   1.80   50
 23  \w     32.00  58.00   0.50    2.00    --   56.00  77.00 -52.64   52
 24  \w     31.00  57.00   0.50    2.00    --   56.00  75.00 123.31   52
 25  \w     32.00  73.00   0.50    2.00    --   56.00  76.00  77.19   82
 26  \w     32.00  62.00   0.50    2.00    --   56.00  77.00  40.85   60
 27  \w     76.00 102.00   0.50    2.00    --   60.00  74.00 142.18   52
 28  \w     99.00 132.00   0.50    2.00    --   60.00  75.00 170.84   66
 29  \w     35.00  61.00   0.50    2.00    --   60.00  75.00 170.84   52
 30  \w     35.00  60.00   0.50    2.00    --   60.00  74.00 142.18   50
 31  \w    -66.00 -38.00   0.50    2.00    --  -64.00 -77.00 -12.04   56
 32  \w   -110.00 -77.00   0.50    2.00    --  -64.00 -77.00 -12.04   66
 33  \w    -66.00 -38.00   0.50    2.00    --  -64.00 -76.00 -72.64   56
 34  \w   -137.00-108.00   0.50    2.00    --  -64.00 -76.00 -72.64   58
 35  \w    -83.00 -38.00   0.50    2.00    --  -64.00 -76.00-173.85   90
 36  \w    108.00 133.00   0.50    2.00    --   64.00  74.00-171.65   50
 37  \w     39.00  65.00   0.50    2.00    --   64.00  74.00-171.65   52
 38  \w    -72.00 -46.00   0.50    2.00    --  -68.00 -72.00-139.22   52
 39  \w    -69.00 -43.00   0.50    2.00    --  -68.00 -74.00-117.83   52
 40  \w    -71.00 -45.00   0.50    2.00    --  -68.00 -73.00-153.22   52
 41  \w    -69.00 -43.00   0.50    2.00    --  -68.00 -75.00 -93.18   52
 42  \w    -69.00 -43.00   0.50    2.00    --  -68.00 -74.00  95.20   52
 43  \w    -80.00 -46.00   0.50    2.00    --  -72.00 -77.00 167.02   68
 44  \w    -74.00 -46.00   0.50    2.00    --  -72.00 -77.00-173.38   56
 45  \w    -71.00 -46.00   0.50    2.00    --  -72.00 -77.00 -55.05   50
 46  \w    -71.00 -46.00   0.50    2.00    --  -72.00 -76.00  77.60   50
 47  \w    -72.00 -46.00   0.50    2.00    --  -72.00 -77.00  46.57   52
 48  \w   -143.00-117.00   0.50    2.00    --  -72.00 -76.00  77.60   52
 49  \w    -77.00 -51.00   0.50    7.00    --  -76.00 -74.00  18.61   52
 50  \w    -77.00 -51.00   0.50    7.00    --  -76.00 -76.00 -86.73   52
 51  \w    -75.00 -50.00   0.50    7.00    --  -76.00 -76.00 130.67   50
 52  \w    -77.00 -51.00   0.50    7.00    --  -76.00 -75.00-149.82   52
 53  \w    -83.00 -51.00   0.50    7.00    --  -76.00 -75.00 -24.74   64
 54  \w   -115.00 -51.00   0.50    7.00    --  -76.00 -74.00   0.90  128
 55  \w    -84.00 -58.00   0.50    7.00    --  -80.00 -73.00  34.93   52
 56  \w    -79.00 -54.00   0.50    7.00    --  -80.00 -76.00 107.76   50
 57  \w    -96.00 -55.00   0.50    7.00    --  -80.00 -75.00 -41.18   82
 58  \w   -156.00-131.00   0.50    7.00    --  -84.00 -73.00-170.30   50
 59  \w    -86.00 -60.00   0.50    7.00    --  -84.00 -73.00-100.05   52
 60  \w    -87.00 -61.00   0.50    7.00    --  -84.00 -74.00 -62.78   52
 61  \w   -152.00-126.00   0.50    7.00    --  -84.00 -73.00-100.05   52
 62  \w    -85.00 -59.00   0.50    7.00    --  -84.00 -75.00  57.44   52
 63  \w    -90.00 -60.00   0.50    7.00    --  -84.00 -73.00-170.30   60
 64  \w    -85.00 -59.00   0.50    7.00    --  -84.00 -75.00 151.85   52
 65  \w    -84.00 -58.00   0.50    7.00    --  -84.00 -76.00  83.38   52
 66  \w   -151.00-118.00   0.50    7.00    --  -84.00 -76.00  83.38   66
 67  \w    -86.00 -60.00   0.50    7.00    --  -84.00 -73.00 163.32   52
 68  \w    -88.00 -63.00   0.50    7.00    --  -88.00 -75.00-104.85   50
 69  \w    -89.00 -64.00   0.50    7.00    --  -88.00 -72.00 125.22   50
 70  \w   -150.00-109.00   0.50    7.00    --  -88.00 -72.00 125.22   82
 71  \w   -133.00-108.00   0.50    7.00    --  -88.00 -75.00-104.85   50
 72  \w    -89.00 -64.00   0.50    7.00    --  -88.00 -73.00-142.69   50
 73  \w    -91.00 -65.00   0.50    7.00    --  -88.00 -75.00   8.83   52
 74  \w    -91.00 -65.00   0.50    7.00    --  -88.00 -75.00  31.54   52
 75  \w    -89.00 -63.00   0.50    7.00    --  -88.00 -75.00  16.98   52
 76  \w    -90.00 -62.00   0.50    7.00    --  -88.00 -76.00 -44.20   56
 77  \w    -90.00 -64.00   0.50    7.00    --  -88.00 -74.00  79.06   52
 78  \w    -93.00 -67.00   0.50    7.00    --  -92.00 -74.00-116.61   52
 79  \w   -134.00-108.00   0.50    7.00    --  -92.00 -74.00-116.61   52
 80  \w    -95.00 -69.00   0.50    7.00    --  -92.00 -72.00  56.01   52
 81  \w   -119.00 -66.00   0.50    7.00    --  -92.00 -76.00 113.14  106
 82  \w    -99.00 -66.00   0.50    7.00    --  -92.00 -77.00   1.07   66
 83  \w   -161.00 -72.00   0.50    7.00    --  -96.00 -75.00 -65.71  178
 84  \w   -163.00 -70.00   0.50    7.00    --  -96.00 -77.00-159.64  186
 85  \w    -99.00 -74.00   0.50    7.00    --  -96.00 -68.00  75.99   50
 86  \w   -168.00-113.00   0.50    7.00    --  -96.00 -68.00  75.99  110
 87  \w   -168.00 -70.00   0.50    7.00    --  -96.00 -77.00 -19.14  196
 88  \w   -105.00 -70.00   0.50    7.00    --  -96.00 -77.00 -58.36   70
 89  \w   -150.00-116.00   0.50    7.00    --  -96.00 -77.00 -58.36   68
 90  \w   -169.00-119.00   0.50    7.00    -- -100.00 -76.00  49.78  100
 91  \w   -116.00 -77.00   0.50    7.00    -- -100.00 -76.00   4.32   78
 92  \w   -162.00 -74.00   0.50    7.00    -- -100.00 -77.00 -68.50  176
 93  \w   -105.00 -78.00   0.50    7.00    -- -100.00 -72.00 -44.15   54
 94  \w    -58.00 -30.00   0.50    7.00    -- -100.00  61.00 -90.00   56
 95  \w   -112.00 -77.00   0.50    7.00    -- -100.00 -71.00  28.83   70
 96  \w   -173.00-126.00   0.50    7.00    -- -100.00 -71.00  28.83   94
 97  \w   -169.00 -78.00   0.50    7.00    -- -100.00 -70.00 137.35  182
 98  \w   -163.00 -74.00   0.50    7.00    -- -100.00 -77.00-180.00  178
 99  \w   -104.00 -78.00   0.50    7.00    -- -100.00 -75.00  64.06   52
100  \w   -173.00 -76.00   0.50    7.00    -- -100.00 -74.00 159.88  194
101  \w   -173.00-113.00   0.50    7.00    -- -100.00 -75.00  64.06  120
102  \w   -172.00 -75.00   0.50    7.00    -- -100.00 -75.00  14.85  194
103  \w   -172.00 -77.00   0.50    7.00    -- -100.00 -76.00 -24.85  190
104  \w   -148.00 -78.00   0.50    7.00    -- -100.00 -67.00-144.50  140
105  \w   -158.00 -75.00   0.50    7.00    -- -100.00 -77.00 111.61  166
106  \w   -172.00 -77.00   0.50    7.00    -- -100.00 -75.00-145.63  190
107  \w   -170.00 -75.00   0.50    7.00    -- -100.00 -77.00 -90.00  190
108  \w    -90.00 -29.00   0.50    7.00    -- -100.00  77.00  90.00  122
109  \w   -115.00 -74.00   0.50    7.00    -- -100.00 -76.00  49.78   82
110  \w     65.00 112.00   0.50    7.00    --  105.85-125.00  30.00   94
111  \w     34.00  73.00   0.50    7.00    --  105.85 -61.00  30.00   78
112  \w     34.00  64.00   0.50    7.00    --  105.85 -61.00 -30.00   60
113  \w     40.00  92.00   0.50    7.00    --  105.85 -94.00-150.00  104
114  \w     49.00 112.00   0.50    7.00    --  105.85-125.00-180.00  126
115  \w     37.00 112.00   0.50    7.00    --  105.85-125.00 150.00  150
116  \w     43.00 112.00   0.50    7.00    --  105.85-125.00   0.00  138
117  \w     47.00 111.00   0.50    7.00    --  105.85-125.00 -30.00  128
118  \w     36.00 111.00   0.50    7.00    --  105.85-125.00 -90.00  150
119  \w     67.00  99.00   0.50    7.00    --  105.85-125.00 120.00   64
120  \w     37.00 110.00   0.50    7.00    --  105.85-125.00  60.00  146
121  \w     76.00  88.50   0.50    7.00    --  105.85 -77.00 120.00   25
;
_diffrn_measurement_device 'four-circle diffractometer'
_diffrn_measurement_device_type 'XtaLAB Synergy R, DW system, HyPix'
_diffrn_measurement_method '\w scans'
_diffrn_orient_matrix_type 'CrysAlisPro convention (1999,Acta A55,543-557)'
_diffrn_orient_matrix_UB_11 0.0858584000
_diffrn_orient_matrix_UB_12 -0.0564414000
_diffrn_orient_matrix_UB_13 -0.0163354000
_diffrn_orient_matrix_UB_21 -0.0512965000
_diffrn_orient_matrix_UB_22 -0.0465865000
_diffrn_orient_matrix_UB_23 0.0385066000
_diffrn_orient_matrix_UB_31 -0.0738626000
_diffrn_orient_matrix_UB_32 -0.0451004000
_diffrn_orient_matrix_UB_33 -0.0602606000
_diffrn_radiation_monochromator mirror
_diffrn_radiation_probe x-ray
_diffrn_radiation_type 'Cu K\a'
_diffrn_radiation_wavelength 1.54184
_diffrn_reflns_av_R_equivalents 0.0974
_diffrn_reflns_av_unetI/netI 0.0441
_diffrn_reflns_Laue_measured_fraction_full 0.998
_diffrn_reflns_Laue_measured_fraction_max 0.955
_diffrn_reflns_limit_h_max 15
_diffrn_reflns_limit_h_min -15
_diffrn_reflns_limit_k_max 23
_diffrn_reflns_limit_k_min -23
_diffrn_reflns_limit_l_max 27
_diffrn_reflns_limit_l_min -27
_diffrn_reflns_number 160084
_diffrn_reflns_point_group_measured_fraction_full 0.998
_diffrn_reflns_point_group_measured_fraction_max 0.955
_diffrn_reflns_theta_full 67.684
_diffrn_reflns_theta_max 75.779
_diffrn_reflns_theta_min 2.104
_diffrn_source 'Rotating-anode X-ray tube'
_diffrn_source_type 'Rigaku (Cu) X-ray Source'
_exptl_absorpt_coefficient_mu 1.253
_exptl_absorpt_correction_T_max 1.00000
_exptl_absorpt_correction_T_min 0.63079
_exptl_absorpt_correction_type multi-scan
_exptl_absorpt_process_details
;
CrysAlisPro 1.171.42.84a (Rigaku Oxford Diffraction, 2023)
Empirical absorption correction using spherical harmonics,
implemented in SCALE3 ABSPACK scaling algorithm.
;
_exptl_crystal_colour 'clear light orange'
_exptl_crystal_colour_lustre clear
_exptl_crystal_colour_modifier light
_exptl_crystal_colour_primary orange
_exptl_crystal_density_diffrn 1.343
_exptl_crystal_description block
_exptl_crystal_F_000 2064
_exptl_crystal_size_max 0.2
_exptl_crystal_size_mid 0.2
_exptl_crystal_size_min 0.15
_refine_diff_density_max 1.197
_refine_diff_density_min -0.826
_refine_diff_density_rms 0.092
_refine_ls_extinction_coef 0.0022(2)
_refine_ls_extinction_expression Fc^*^=kFc[1+0.001xFc^2^\l^3^/sin(2\q)]^-1/4^
_refine_ls_extinction_method 'SHELXL-2014/7 (Sheldrick 2014'
_refine_ls_goodness_of_fit_ref 1.080
_refine_ls_hydrogen_treatment constr
_refine_ls_matrix_type full
_refine_ls_number_parameters 1527
_refine_ls_number_reflns 19570
_refine_ls_number_restraints 290
_refine_ls_restrained_S_all 1.129
_refine_ls_R_factor_all 0.1259
_refine_ls_R_factor_gt 0.0953
_refine_ls_shift/su_max 0.000
_refine_ls_shift/su_mean 0.000
_refine_ls_structure_factor_coef Fsqd
_refine_ls_weighting_details 'w=1/[\s^2^(Fo^2^)+(0.1606P)^2^+5.7282P] where P=(Fo^2^+2Fc^2^)/3'
_refine_ls_weighting_scheme calc
_refine_ls_wR_factor_gt 0.2679
_refine_ls_wR_factor_ref 0.2913
_reflns_Friedel_coverage 0.000
_reflns_number_gt 13650
_reflns_number_total 19570
_reflns_threshold_expression 'I > 2\s(I)'
_cod_data_source_file d4sc00201f2.cif
_cod_data_source_block 6_CCDC1
_cod_depositor_comments 'Adding full bibliography for 1571075--1571082.cif.'
_cod_database_code 1571082
_shelx_shelxl_version_number 2014/7
_chemical_oxdiff_usercomment CHO
_shelx_space_group_comment
;
The symmetry employed for this shelxl refinement is uniquely defined
by the following loop, which should always be used as a source of
symmetry information in preference to the above space-group names.
They are only intended as comments.
;
_shelx_estimated_absorpt_t_max 0.834
_shelx_estimated_absorpt_t_min 0.788
_olex2_refinement_description
;
1. Fixed Uiso
 At 1.2 times of:
  All C(H) groups, All C(H,H) groups
 At 1.5 times of:
  All C(H,H,H) groups
2. Restrained distances
 C90-C87 = C81-C77
 1.5 with sigma of 0.002
3. Uiso/Uaniso restraints and constraints
Uanis(C47) \\sim Ueq, Uanis(C03K) \\sim Ueq, Uanis(C107) \\sim Ueq, Uanis(C03U)
\\sim Ueq, Uanis(C46) \\sim Ueq, Uanis(C45) \\sim Ueq, Uanis(C44) \\sim Ueq,
Uanis(C037) \\sim Ueq, Uanis(C42) \\sim Ueq, Uanis(C115) \\sim Ueq, Uanis(C33)
\\sim Ueq, Uanis(C43) \\sim Ueq: with sigma of 0.001 and sigma for terminal
atoms of 0.002
Uanis(F27) \\sim Ueq, Uanis(F35) \\sim Ueq, Uanis(F32) \\sim Ueq, Uanis(C104)
\\sim Ueq, Uanis(F11) \\sim Ueq, Uanis(F12) \\sim Ueq, Uanis(F10) \\sim Ueq,
Uanis(F9) \\sim Ueq, Uanis(F7) \\sim Ueq, Uanis(F36) \\sim Ueq, Uanis(F8) \\sim
Ueq: with sigma of 0.001 and sigma for terminal atoms of 0.002
Uanis(C111) \\sim Ueq, Uanis(C120) \\sim Ueq, Uanis(C117) \\sim Ueq,
Uanis(C119) \\sim Ueq, Uanis(C106) \\sim Ueq, Uanis(C90) \\sim Ueq, Uanis(C105)
\\sim Ueq, Uanis(F23) \\sim Ueq, Uanis(F21) \\sim Ueq, Uanis(C102) \\sim Ueq:
with sigma of 0.001 and sigma for terminal atoms of 0.002
Uanis(C81) \\sim Ueq, Uanis(C77) \\sim Ueq: with sigma of 0.005 and sigma for
terminal atoms of 0.01
Uanis(F4) \\sim Ueq, Uanis(F30) \\sim Ueq, Uanis(F6) \\sim Ueq, Uanis(C65)
\\sim Ueq, Uanis(F5) \\sim Ueq, Uanis(F29) \\sim Ueq, Uanis(C110) \\sim Ueq,
Uanis(F25) \\sim Ueq: with sigma of 0.001 and sigma for terminal atoms of 0.002
Uanis(F23) \\sim Ueq, Uanis(F34) \\sim Ueq, Uanis(F24) \\sim Ueq, Uanis(F33)
\\sim Ueq, Uanis(F31) \\sim Ueq, Uanis(F22) \\sim Ueq: with sigma of 0.001 and
sigma for terminal atoms of 0.002
4. Others
 Fixed Sof: H57(0.5) H57A(0.5) C39(0.5) H39(0.5) C38(0.5) H38(0.5) C37(0.5)
 C36(0.5) C41(0.5) C40(0.5) H40(0.5) C42(0.5) H42(0.5) C43(0.5) H43A(0.5)
 H43B(0.5) H43C(0.5) C44(0.5) H44A(0.5) H44B(0.5) H44C(0.5) C45(0.5) H45(0.5)
 C46(0.5) H46A(0.5) H46B(0.5) H46C(0.5) C47(0.5) H47A(0.5) H47B(0.5) H47C(0.5)
 C55(0.5) H55A(0.5) H55B(0.5) H55C(0.5) C56(0.5) H56A(0.5) H56B(0.5) H56C(0.5)
 C33(0.5) H33A(0.5) H33B(0.5) H33C(0.5) C037(0.5) H03A(0.5) H03B(0.5) H03C(0.5)
 C106(0.5) H10M(0.5) H10N(0.5) H10O(0.5) C107(0.5) H10J(0.5) H10K(0.5)
 H10L(0.5) C115(0.5) H115(0.5) C116(0.5) H116(0.5) C108(0.5) H108(0.5)
 C103(0.5) H103(0.5) C118(0.5) C121(0.5) C113(0.5) C119(0.5) H11D(0.5)
 H11E(0.5) H11F(0.5) F4(0.5) F5(0.5) F6(0.5) F7(0.5) F8(0.5) F9(0.5) F10(0.5)
 F11(0.5) F12(0.5) F22(0.5) F23(0.5) F24(0.5) C65(0.5) C83(0.5) C88(0.5)
 H88(0.5) C87(0.5) C86(0.5) H86(0.5) C85(0.5) C84(0.5) H84(0.5) C89(0.5)
 C90(0.5) F25(0.5) F26(0.5) F27(0.5) F28(0.5) F29(0.5) F30(0.5) F31(0.5)
 F32(0.5) F33(0.5) F34(0.5) F35(0.5) F36(0.5) C104(0.5) C105(0.5) C110(0.5)
 C111(0.5) C109(0.5) H109(0.5) C120(0.5) C117(0.5) H117(0.5) C112(0.5)
 C114(0.5) H114(0.5)
5.a Ternary CH refined with riding coordinates:
 C26(H26), C29(H29), C54(H54), C57(H57), C57(H57A), C97(H97), C100(H100),
 C42(H42), C45(H45), C03K(H03K), C115(H115)
5.b Secondary CH2 refined with riding coordinates:
 C32(H32A,H32B), C34(H34A,H34B), C35(H35A,H35B), C48(H48A,H48B)
5.c Aromatic/amide H refined with riding coordinates:
 C13(H13), C14(H14), C15(H15), C16(H16), C17(H17), C22(H22), C23(H23),
 C24(H24), C50(H50), C51(H51), C53(H53), C93(H93), C94(H94), C95(H95), C39(H39),
  C38(H38), C40(H40), C116(H116), C108(H108), C103(H103), C60(H60), C62(H62),
 C64(H64), C67(H67), C69(H69), C71(H71), C76(H76), C78(H78), C80(H80), C88(H88),
  C86(H86), C84(H84), C109(H109), C117(H117), C114(H114)
5.d Fitted hexagon refined as free rotating group:
 C39(C38,C37,C36,C41,C40), C116(C108,C103,C118,C121,C113), C83(C88,C87,C86,C85,
 C84), C111(C109,C120,C117,C112,C114)
5.e Idealised Me refined as rotating group:
 C8(H8A,H8B,H8C), C10(H10A,H10B,H10C), C11(H11A,H11B,H11C), C18(H18A,H18B,
 H18C), C19(H19A,H19B,H19C), C27(H27A,H27B,H27C), C28(H28A,H28B,H28C), C30(H30A,
 H30B,H30C), C31(H31A,H31B,H31C), C98(H98A,H98B,H98C), C99(H99A,H99B,H99C),
 C101(H10D,H10E,H10F), C102(H10G,H10H,H10I), C43(H43A,H43B,H43C), C44(H44A,H44B,
 H44C), C46(H46A,H46B,H46C), C47(H47A,H47B,H47C), C55(H55A,H55B,H55C), C56(H56A,
 H56B,H56C), C03U(H03D,H03E,H03F), C33(H33A,H33B,H33C), C037(H03A,H03B,H03C),
 C106(H10M,H10N,H10O), C107(H10J,H10K,H10L), C119(H11D,H11E,H11F)
;
_olex2_submission_special_instructions 'No special instructions were received'
_oxdiff_exptl_absorpt_empirical_details
;
Empirical correction (ABSPACK) includes:
- Absorption correction using spherical harmonics
- Frame scaling
;
_oxdiff_exptl_absorpt_empirical_full_max 2.117
_oxdiff_exptl_absorpt_empirical_full_min 0.522

loop_
_space_group_symop_operation_xyz
'x, y, z'
'-x, -y, -z'

loop_
_atom_site_label
_atom_site_type_symbol
_atom_site_fract_x
_atom_site_fract_y
_atom_site_fract_z
_atom_site_U_iso_or_equiv
_atom_site_adp_type
_atom_site_occupancy
_atom_site_site_symmetry_order
_atom_site_calc_flag
_atom_site_refinement_flags_posn
_atom_site_refinement_flags_adp
_atom_site_refinement_flags_occupancy
_atom_site_disorder_assembly
_atom_site_disorder_group
P1 P 0.81123(8) -0.01279(6) 0.30694(4) 0.0413(3) Uani 1 1 d . . . . .
P2 P 0.84178(8) 0.10506(5) 0.23455(4) 0.0397(2) Uani 1 1 d . . . . .
O1 O 0.7677(2) 0.26993(15) 0.41375(13) 0.0443(6) Uani 1 1 d . . . . .
O2 O 0.64687(19) 0.17918(14) 0.41926(12) 0.0414(6) Uani 1 1 d . . . . .
N1 N 0.9535(3) -0.0016(2) 0.32640(17) 0.0502(8) Uani 1 1 d . . . . .
N2 N 0.9913(3) -0.0468(2) 0.35061(19) 0.0581(9) Uani 1 1 d . . . . .
N3 N 1.0352(4) -0.0856(3) 0.3743(3) 0.0900(16) Uani 1 1 d . . . . .
N4 N 0.7475(3) -0.11456(18) 0.17556(14) 0.0421(7) Uani 1 1 d . . . . .
N5 N 0.6742(3) -0.03200(19) 0.13419(14) 0.0465(8) Uani 1 1 d . . . . .
N6 N 0.9870(2) 0.25318(17) 0.38733(14) 0.0377(7) Uani 1 1 d . . . . .
N7 N 0.9213(3) 0.28301(18) 0.30223(14) 0.0409(7) Uani 1 1 d . . . . .
C1 C 0.7934(3) 0.0169(2) 0.23648(16) 0.0352(7) Uani 1 1 d . . . . .
C2 C 0.7422(3) -0.0402(2) 0.18325(16) 0.0383(8) Uani 1 1 d . . . . .
C3 C 0.8516(3) 0.1594(2) 0.31267(16) 0.0346(7) Uani 1 1 d . . . . .
C4 C 0.9183(3) 0.2308(2) 0.33294(16) 0.0348(7) Uani 1 1 d . . . . .
C5 C 0.7934(3) 0.1409(2) 0.36230(15) 0.0336(7) Uani 1 1 d . . . . .
C6 C 0.7771(3) 0.0700(2) 0.36551(16) 0.0348(7) Uani 1 1 d . . . . .
C7 C 0.7381(3) 0.2046(2) 0.40248(17) 0.0374(8) Uani 1 1 d . . . . .
C8 C 0.5278(3) 0.2798(3) 0.4218(3) 0.0594(11) Uani 1 1 d . . . . .
H8A H 0.5855 0.3149 0.4178 0.089 Uiso 1 1 calc R U . . .
H8B H 0.4725 0.3075 0.4449 0.089 Uiso 1 1 calc R U . . .
H8C H 0.4953 0.2499 0.3793 0.089 Uiso 1 1 calc R U . . .
C9 C 0.5737(3) 0.2292(2) 0.4577(2) 0.0479(9) Uani 1 1 d . . . . .
C10 C 0.4873(3) 0.1729(3) 0.4641(2) 0.0575(11) Uani 1 1 d . . . . .
H10A H 0.4489 0.1470 0.4220 0.086 Uiso 1 1 calc R U . . .
H10B H 0.4361 0.1988 0.4920 0.086 Uiso 1 1 calc R U . . .
H10C H 0.5210 0.1365 0.4824 0.086 Uiso 1 1 calc R U . . .
C11 C 0.6330(4) 0.2723(3) 0.5222(2) 0.0629(12) Uani 1 1 d . . . . .
H11A H 0.6662 0.2374 0.5426 0.094 Uiso 1 1 calc R U . . .
H11B H 0.5818 0.2999 0.5492 0.094 Uiso 1 1 calc R U . . .
H11C H 0.6892 0.3075 0.5167 0.094 Uiso 1 1 calc R U . . .
C12 C 0.7315(3) 0.0486(2) 0.41793(17) 0.0375(8) Uani 1 1 d . . . . .
C13 C 0.6457(3) -0.0055(2) 0.40593(19) 0.0433(8) Uani 1 1 d . . . . .
H13 H 0.6127 -0.0272 0.3635 0.052 Uiso 1 1 calc R U . . .
C14 C 0.6074(3) -0.0281(3) 0.4550(2) 0.0520(10) Uani 1 1 d . . . . .
H14 H 0.5490 -0.0654 0.4460 0.062 Uiso 1 1 calc R U . . .
C15 C 0.6543(3) 0.0036(3) 0.5167(2) 0.0539(11) Uani 1 1 d . . . . .
H15 H 0.6268 -0.0106 0.5505 0.065 Uiso 1 1 calc R U . . .
C16 C 0.7406(3) 0.0555(3) 0.52905(19) 0.0525(10) Uani 1 1 d . . . . .
H16 H 0.7739 0.0763 0.5715 0.063 Uiso 1 1 calc R U . . .
C17 C 0.7802(3) 0.0782(2) 0.48012(17) 0.0434(9) Uani 1 1 d . . . . .
H17 H 0.8406 0.1140 0.4893 0.052 Uiso 1 1 calc R U . . .
C18 C 1.1342(4) 0.3139(3) 0.1947(2) 0.0654(13) Uani 1 1 d . . . . .
H18A H 1.1259 0.3169 0.1509 0.098 Uiso 1 1 calc R U . . .
H18B H 1.2090 0.3049 0.2065 0.098 Uiso 1 1 calc R U . . .
H18C H 1.1165 0.3609 0.2237 0.098 Uiso 1 1 calc R U . . .
C19 C 1.0816(5) 0.1756(3) 0.1534(2) 0.0725(14) Uani 1 1 d . . . . .
H19A H 1.0348 0.1346 0.1583 0.109 Uiso 1 1 calc R U . . .
H19B H 1.1573 0.1667 0.1625 0.109 Uiso 1 1 calc R U . . .
H19C H 1.0683 0.1783 0.1096 0.109 Uiso 1 1 calc R U . . .
C20 C 1.0333(3) 0.2069(2) 0.42413(17) 0.0399(8) Uani 1 1 d . . . . .
C21 C 1.0204(3) 0.2225(3) 0.48910(19) 0.0476(9) Uani 1 1 d . . . . .
C22 C 1.0668(3) 0.1763(3) 0.5221(2) 0.0574(11) Uani 1 1 d . . . . .
H22 H 1.0577 0.1848 0.5658 0.069 Uiso 1 1 calc R U . . .
C23 C 1.1254(4) 0.1188(3) 0.4929(2) 0.0648(13) Uani 1 1 d . . . . .
H23 H 1.1530 0.0865 0.5158 0.078 Uiso 1 1 calc R U . . .
C24 C 1.1441(3) 0.1080(3) 0.4306(2) 0.0563(11) Uani 1 1 d . . . . .
H24 H 1.1874 0.0695 0.4114 0.068 Uiso 1 1 calc R U . . .
C25 C 1.1006(3) 0.1527(2) 0.39513(18) 0.0447(9) Uani 1 1 d . . . . .
C26 C 0.9677(3) 0.2904(3) 0.52642(19) 0.0518(10) Uani 1 1 d . . . . .
H26 H 0.9169 0.3066 0.4959 0.062 Uiso 1 1 calc R U . . .
C27 C 0.9043(4) 0.2756(3) 0.5785(2) 0.0620(12) Uani 1 1 d . . . . .
H27A H 0.8539 0.2312 0.5601 0.093 Uiso 1 1 calc R U . . .
H27B H 0.8641 0.3187 0.5963 0.093 Uiso 1 1 calc R U . . .
H27C H 0.9548 0.2674 0.6124 0.093 Uiso 1 1 calc R U . . .
C28 C 1.0543(4) 0.3548(3) 0.5585(2) 0.0709(14) Uani 1 1 d . . . . .
H28A H 1.1021 0.3410 0.5905 0.106 Uiso 1 1 calc R U . . .
H28B H 1.0194 0.3996 0.5792 0.106 Uiso 1 1 calc R U . . .
H28C H 1.0965 0.3650 0.5263 0.106 Uiso 1 1 calc R U . . .
C29 C 1.1375(3) 0.1467(2) 0.32995(19) 0.0474(9) Uani 1 1 d . . . . .
H29 H 1.0739 0.1526 0.3010 0.057 Uiso 1 1 calc R U . . .
C30 C 1.1831(4) 0.0738(3) 0.2988(2) 0.0632(12) Uani 1 1 d . . . . .
H30A H 1.2486 0.0685 0.3249 0.095 Uiso 1 1 calc R U . . .
H30B H 1.2007 0.0734 0.2564 0.095 Uiso 1 1 calc R U . . .
H30C H 1.1296 0.0323 0.2949 0.095 Uiso 1 1 calc R U . . .
C31 C 1.2229(4) 0.2106(3) 0.3364(2) 0.0602(12) Uani 1 1 d . . . . .
H31A H 1.1922 0.2585 0.3528 0.090 Uiso 1 1 calc R U . . .
H31B H 1.2463 0.2072 0.2946 0.090 Uiso 1 1 calc R U . . .
H31C H 1.2850 0.2071 0.3659 0.090 Uiso 1 1 calc R U . . .
C32 C 1.0225(3) 0.3330(2) 0.40145(19) 0.0475(9) Uani 1 1 d . . . . .
H32A H 1.1003 0.3430 0.4176 0.057 Uiso 1 1 calc R U . . .
H32B H 0.9804 0.3646 0.4330 0.057 Uiso 1 1 calc R U . . .
C34 C 0.6676(4) -0.1591(2) 0.1234(2) 0.0529(10) Uani 1 1 d . . . . .
H34A H 0.6053 -0.1786 0.1401 0.063 Uiso 1 1 calc R U . . .
H34B H 0.7001 -0.2014 0.0954 0.063 Uiso 1 1 calc R U . . .
C35 C 0.6339(4) -0.1046(3) 0.0885(2) 0.0627(12) Uani 1 1 d . . . . .
H35A H 0.6676 -0.1130 0.0485 0.075 Uiso 1 1 calc R U . . .
H35B H 0.5545 -0.1080 0.0784 0.075 Uiso 1 1 calc R U . . .
C48 C 1.0001(3) 0.3462(2) 0.33712(19) 0.0472(9) Uani 1 1 d . . . . .
H48A H 0.9690 0.3946 0.3409 0.057 Uiso 1 1 calc R U . . .
H48B H 1.0666 0.3450 0.3160 0.057 Uiso 1 1 calc R U . . .
C49 C 0.7689(4) 0.3060(2) 0.2320(2) 0.0545(11) Uani 1 1 d . . . . .
C50 C 0.7324(4) 0.3127(3) 0.1725(3) 0.0698(14) Uani 1 1 d . . . . .
H50 H 0.6618 0.3276 0.1654 0.084 Uiso 1 1 calc R U . . .
C51 C 0.7960(5) 0.2985(3) 0.1237(3) 0.0761(17) Uani 1 1 d . . . . .
H51 H 0.7690 0.3039 0.0837 0.091 Uiso 1 1 calc R U . . .
C52 C 0.8735(3) 0.2823(2) 0.23951(18) 0.0456(9) Uani 1 1 d . . . . .
C53 C 0.8989(5) 0.2762(3) 0.1323(2) 0.0651(13) Uani 1 1 d . . . . .
H53 H 0.9417 0.2664 0.0980 0.078 Uiso 1 1 calc R U . . .
C54 C 1.0574(4) 0.2491(2) 0.1996(2) 0.0532(10) Uani 1 1 d . . . . .
H54 H 1.0722 0.2447 0.2437 0.064 Uiso 1 1 calc R U . . .
C57 C 0.6988(4) 0.3264(3) 0.2863(3) 0.0611(12) Uani 1 1 d . . . . .
H57 H 0.7068 0.2877 0.3091 0.073 Uiso 0.5 1 calc R U P A 1
H57A H 0.7270 0.3059 0.3213 0.073 Uiso 0.5 1 calc R U P B 2
C58 C 0.9408(4) 0.2680(2) 0.19076(19) 0.0515(10) Uani 1 1 d . . . . .
C91 C 0.8383(3) -0.1492(2) 0.1973(2) 0.0479(9) Uani 1 1 d . . . . .
C92 C 0.8213(4) -0.1951(2) 0.2363(2) 0.0544(10) Uani 1 1 d . . . . .
C93 C 0.9072(4) -0.2330(3) 0.2517(3) 0.0696(13) Uani 1 1 d . . . . .
H93 H 0.8985 -0.2639 0.2786 0.083 Uiso 1 1 calc R U . . .
C94 C 1.0040(5) -0.2271(3) 0.2292(3) 0.0812(16) Uani 1 1 d . . . . .
H94 H 1.0618 -0.2534 0.2409 0.097 Uiso 1 1 calc R U . . .
C95 C 1.0190(4) -0.1831(3) 0.1894(3) 0.0800(16) Uani 1 1 d . . . . .
H95 H 1.0866 -0.1799 0.1737 0.096 Uiso 1 1 calc R U . . .
C96 C 0.9359(4) -0.1435(3) 0.1722(2) 0.0595(11) Uani 1 1 d . . . . .
C97 C 0.7131(4) -0.2037(2) 0.2610(2) 0.0529(10) Uani 1 1 d . . . . .
H97 H 0.6688 -0.1633 0.2538 0.064 Uiso 1 1 calc R U . . .
C98 C 0.6529(4) -0.2789(3) 0.2230(3) 0.0685(13) Uani 1 1 d . . . . .
H98A H 0.6442 -0.2824 0.1776 0.103 Uiso 1 1 calc R U . . .
H98B H 0.5818 -0.2828 0.2375 0.103 Uiso 1 1 calc R U . . .
H98C H 0.6944 -0.3195 0.2297 0.103 Uiso 1 1 calc R U . . .
C99 C 0.7236(4) -0.1968(3) 0.3322(2) 0.0663(13) Uani 1 1 d . . . . .
H99A H 0.7658 -0.2365 0.3403 0.099 Uiso 1 1 calc R U . . .
H99B H 0.6517 -0.2014 0.3455 0.099 Uiso 1 1 calc R U . . .
H99C H 0.7602 -0.1481 0.3564 0.099 Uiso 1 1 calc R U . . .
C100 C 0.9520(4) -0.1017(3) 0.1243(2) 0.0670(13) Uani 1 1 d . . . . .
H100 H 0.8917 -0.0683 0.1258 0.080 Uiso 1 1 calc R U . . .
C101 C 0.9407(5) -0.1549(4) 0.0564(3) 0.090(2) Uani 1 1 d . . . . .
H10D H 0.9957 -0.1908 0.0533 0.136 Uiso 1 1 calc R U . . .
H10E H 0.9504 -0.1262 0.0263 0.136 Uiso 1 1 calc R U . . .
H10F H 0.8688 -0.1817 0.0463 0.136 Uiso 1 1 calc R U . . .
C102 C 1.0548(5) -0.0524(4) 0.1381(3) 0.0871(17) Uani 1 1 d . U . . .
H10G H 1.0541 -0.0128 0.1782 0.131 Uiso 1 1 calc R U . . .
H10H H 1.0613 -0.0300 0.1034 0.131 Uiso 1 1 calc R U . . .
H10I H 1.1162 -0.0820 0.1417 0.131 Uiso 1 1 calc R U . . .
C39 C 0.5161(6) 0.1636(3) 0.1191(4) 0.056(2) Uani 0.5 1 d G . P C 1
H39 H 0.4812 0.2059 0.1146 0.068 Uiso 0.5 1 calc R U P C 1
C38 C 0.4875(6) 0.1292(4) 0.1639(3) 0.053(2) Uani 0.5 1 d G . P C 1
H38 H 0.4331 0.1480 0.1900 0.064 Uiso 0.5 1 calc R U P C 1
C37 C 0.5385(8) 0.0672(5) 0.1705(4) 0.040(3) Uani 0.5 1 d G . P C 1
C36 C 0.6180(7) 0.0396(4) 0.1324(4) 0.036(3) Uani 0.5 1 d G . P C 1
C41 C 0.6466(6) 0.0740(4) 0.0876(3) 0.040(2) Uani 0.5 1 d G . P C 1
C40 C 0.5956(6) 0.1360(4) 0.0810(3) 0.046(3) Uani 0.5 1 d G . P C 1
H40 H 0.6151 0.1595 0.0503 0.056 Uiso 0.5 1 calc R U P C 1
C42 C 0.4971(8) 0.0275(6) 0.2164(5) 0.046(3) Uani 0.5 1 d . U P C 1
H42 H 0.5461 -0.0124 0.2190 0.055 Uiso 0.5 1 calc R U P C 1
C43 C 0.4994(8) 0.0814(6) 0.2834(5) 0.053(2) Uani 0.5 1 d . U P C 1
H43A H 0.5728 0.1049 0.2985 0.079 Uiso 0.5 1 calc R U P C 1
H43B H 0.4771 0.0539 0.3123 0.079 Uiso 0.5 1 calc R U P C 1
H43C H 0.4498 0.1200 0.2823 0.079 Uiso 0.5 1 calc R U P C 1
C44 C 0.3855(13) -0.0090(9) 0.1926(8) 0.059(4) Uani 0.5 1 d . U P C 1
H44A H 0.3630 -0.0368 0.2212 0.089 Uiso 0.5 1 calc R U P C 1
H44B H 0.3850 -0.0434 0.1497 0.089 Uiso 0.5 1 calc R U P C 1
H44C H 0.3355 0.0292 0.1912 0.089 Uiso 0.5 1 calc R U P C 1
C45 C 0.7248(7) 0.0423(5) 0.0432(4) 0.0437(17) Uani 0.5 1 d . U P C 1
H45 H 0.7591 0.0026 0.0585 0.052 Uiso 0.5 1 calc R U P C 1
C46 C 0.8153(8) 0.1013(6) 0.0442(5) 0.062(2) Uani 0.5 1 d . U P C 1
H46A H 0.7838 0.1432 0.0328 0.093 Uiso 0.5 1 calc R U P C 1
H46B H 0.8647 0.0791 0.0135 0.093 Uiso 0.5 1 calc R U P C 1
H46C H 0.8550 0.1193 0.0870 0.093 Uiso 0.5 1 calc R U P C 1
C47 C 0.6769(8) 0.0063(6) -0.0259(5) 0.061(2) Uani 0.5 1 d . U P C 1
H47A H 0.6354 -0.0407 -0.0294 0.091 Uiso 0.5 1 calc R U P C 1
H47B H 0.7353 -0.0037 -0.0530 0.091 Uiso 0.5 1 calc R U P C 1
H47C H 0.6294 0.0401 -0.0397 0.091 Uiso 0.5 1 calc R U P C 1
C55 C 0.5740(9) 0.3272(9) 0.2674(7) 0.071(3) Uani 0.5 1 d . . P D 1
H55A H 0.5351 0.3245 0.3032 0.106 Uiso 0.5 1 calc R U P D 1
H55B H 0.5493 0.2843 0.2304 0.106 Uiso 0.5 1 calc R U P D 1
H55C H 0.5598 0.3734 0.2568 0.106 Uiso 0.5 1 calc R U P D 1
C56 C 0.7339(8) 0.4014(6) 0.3356(6) 0.058(2) Uani 0.5 1 d . . P D 1
H56A H 0.7385 0.4404 0.3143 0.087 Uiso 0.5 1 calc R U P D 1
H56B H 0.8047 0.3989 0.3580 0.087 Uiso 0.5 1 calc R U P D 1
H56C H 0.6810 0.4130 0.3663 0.087 Uiso 0.5 1 calc R U P D 1
C03K C 0.7760(7) 0.0154(5) 0.0381(4) 0.107(2) Uani 1 1 d . U . C 2
H03K H 0.8024 -0.0218 0.0594 0.128 Uiso 1 1 calc R U . C 2
C03U C 0.8731(8) 0.0737(6) 0.0434(5) 0.127(3) Uani 1 1 d . U . C 2
H03D H 0.8523 0.1075 0.0186 0.191 Uiso 1 1 calc R U . C 2
H03E H 0.9348 0.0475 0.0268 0.191 Uiso 1 1 calc R U . C 2
H03F H 0.8929 0.1024 0.0881 0.191 Uiso 1 1 calc R U . C 2
C33 C 0.5149(11) 0.0995(7) 0.2661(6) 0.074(3) Uani 0.5 1 d . U P C 2
H33A H 0.4669 0.1366 0.2586 0.111 Uiso 0.5 1 calc R U P C 2
H33B H 0.5882 0.1233 0.2807 0.111 Uiso 0.5 1 calc R U P C 2
H33C H 0.4894 0.0790 0.2987 0.111 Uiso 0.5 1 calc R U P C 2
C037 C 0.3988(15) -0.0029(10) 0.1827(8) 0.070(5) Uani 0.5 1 d . U P C 2
H03A H 0.3524 0.0298 0.1664 0.104 Uiso 0.5 1 calc R U P C 2
H03B H 0.3692 -0.0136 0.2190 0.104 Uiso 0.5 1 calc R U P C 2
H03C H 0.4018 -0.0497 0.1490 0.104 Uiso 0.5 1 calc R U P C 2
C106 C 0.7014(15) 0.4089(10) 0.3104(9) 0.105(6) Uani 0.5 1 d . U P D 2
H10M H 0.6575 0.4228 0.3458 0.157 Uiso 0.5 1 calc R U P D 2
H10N H 0.6723 0.4286 0.2761 0.157 Uiso 0.5 1 calc R U P D 2
H10O H 0.7760 0.4298 0.3253 0.157 Uiso 0.5 1 calc R U P D 2
C107 C 0.7419(9) -0.0267(7) -0.0329(5) 0.072(3) Uani 0.5 1 d . U P C 2
H10J H 0.7121 0.0078 -0.0548 0.108 Uiso 0.5 1 calc R U P C 2
H10K H 0.6870 -0.0673 -0.0365 0.108 Uiso 0.5 1 calc R U P C 2
H10L H 0.8049 -0.0474 -0.0526 0.108 Uiso 0.5 1 calc R U P C 2
C115 C 0.5155(10) 0.0370(7) 0.2046(6) 0.058(3) Uani 0.5 1 d . U P C 2
H115 H 0.5625 -0.0006 0.2148 0.070 Uiso 0.5 1 calc R U P C 2
C116 C 0.6423(6) 0.1112(5) 0.0561(4) 0.063(3) Uani 0.5 1 d G . P C 2
H116 H 0.6698 0.1282 0.0236 0.075 Uiso 0.5 1 calc R U P C 2
C108 C 0.5581(7) 0.1453(4) 0.0867(5) 0.067(4) Uani 0.5 1 d G . P C 2
H108 H 0.5280 0.1857 0.0751 0.080 Uiso 0.5 1 calc R U P C 2
C103 C 0.5180(6) 0.1203(5) 0.1342(4) 0.063(3) Uani 0.5 1 d G . P C 2
H103 H 0.4604 0.1437 0.1551 0.076 Uiso 0.5 1 calc R U P C 2
C118 C 0.5621(8) 0.0612(5) 0.1512(4) 0.055(4) Uani 0.5 1 d G . P C 2
C121 C 0.6463(8) 0.0271(5) 0.1206(4) 0.045(3) Uani 0.5 1 d G . P C 2
C113 C 0.6864(6) 0.0521(5) 0.0731(3) 0.043(2) Uani 0.5 1 d G . P C 2
C119 C 0.5870(19) 0.2973(13) 0.2637(12) 0.116(8) Uani 0.5 1 d . U P D 2
H11D H 0.5813 0.2429 0.2549 0.174 Uiso 0.5 1 calc R U P D 2
H11E H 0.5640 0.3100 0.2246 0.174 Uiso 0.5 1 calc R U P D 2
H11F H 0.5408 0.3193 0.2963 0.174 Uiso 0.5 1 calc R U P D 2
F1 F 0.6779(2) 0.5827(2) 0.42643(16) 0.0886(11) Uani 1 1 d . . . . .
F2 F 0.6250(2) 0.68362(17) 0.41045(15) 0.0752(8) Uani 1 1 d . . . . .
F3 F 0.6984(2) 0.60729(17) 0.33983(14) 0.0675(7) Uani 1 1 d . . . . .
F13 F 0.0350(3) 0.33818(16) 0.02350(14) 0.0899(11) Uani 1 1 d . . . . .
F14 F 0.0625(2) 0.42997(16) -0.01364(12) 0.0672(7) Uani 1 1 d . . . . .
F15 F -0.0922(3) 0.4071(2) 0.01266(15) 0.0869(10) Uani 1 1 d . . . . .
F16 F -0.0453(3) 0.50334(18) 0.29659(15) 0.0824(9) Uani 1 1 d . . . . .
F17 F -0.1694(3) 0.5135(3) 0.22776(16) 0.1044(12) Uani 1 1 d . . . . .
F18 F -0.0634(3) 0.60838(17) 0.28099(16) 0.0919(11) Uani 1 1 d . . . . .
F19 F 0.3001(2) 0.68957(16) 0.02513(11) 0.0669(7) Uani 1 1 d . . . . .
F20 F 0.3806(3) 0.7971(2) 0.07022(15) 0.0966(12) Uani 1 1 d . . . . .
F21 F 0.2100(3) 0.7797(2) 0.06651(17) 0.0964(10) Uani 1 1 d . U . . .
C59 C 0.3712(4) 0.5470(2) 0.2694(2) 0.0501(10) Uani 1 1 d . . . . .
C60 C 0.3194(5) 0.5061(3) 0.3027(3) 0.0728(16) Uani 1 1 d . . . . .
H60 H 0.2504 0.4811 0.2852 0.087 Uiso 1 1 calc R U . . .
C61 C 0.3656(5) 0.5003(3) 0.3617(3) 0.0809(18) Uani 1 1 d . . . . .
C62 C 0.4673(4) 0.5326(3) 0.3876(2) 0.0571(11) Uani 1 1 d . . . . .
H62 H 0.4992 0.5277 0.4270 0.068 Uiso 1 1 calc R U . . .
C63 C 0.5218(3) 0.5726(2) 0.35460(18) 0.0417(8) Uani 1 1 d . . . . .
C64 C 0.4742(3) 0.5797(2) 0.29711(18) 0.0449(9) Uani 1 1 d . . . . .
H64 H 0.5133 0.6078 0.2758 0.054 Uiso 1 1 calc R U . . .
C66 C 0.6290(3) 0.6110(3) 0.38292(19) 0.0479(9) Uani 1 1 d . . . . .
C67 C 0.1189(4) 0.5422(2) 0.2195(2) 0.0529(10) Uani 1 1 d . . . . .
H67 H 0.1411 0.5723 0.2619 0.063 Uiso 1 1 calc R U . . .
C68 C 0.1964(4) 0.5245(2) 0.17766(19) 0.0503(10) Uani 1 1 d . . . . .
C69 C 0.1565(4) 0.4834(2) 0.1147(2) 0.0516(10) Uani 1 1 d . . . . .
H69 H 0.2054 0.4724 0.0835 0.062 Uiso 1 1 calc R U . . .
C70 C 0.0478(4) 0.4583(2) 0.0963(2) 0.0527(10) Uani 1 1 d . . . . .
C71 C -0.0266(4) 0.4742(2) 0.1400(2) 0.0529(10) Uani 1 1 d . . . . .
H71 H -0.1003 0.4562 0.1282 0.064 Uiso 1 1 calc R U . . .
C72 C 0.0103(4) 0.5177(2) 0.2018(2) 0.0542(10) Uani 1 1 d . . . . .
C73 C 0.0144(4) 0.4098(3) 0.0302(2) 0.0605(12) Uani 1 1 d . . . . .
C74 C -0.0661(4) 0.5359(3) 0.2505(2) 0.0631(12) Uani 1 1 d . . . . .
C75 C 0.3308(3) 0.6421(2) 0.19859(17) 0.0407(8) Uani 1 1 d . . . . .
C76 C 0.3419(3) 0.7030(2) 0.25351(17) 0.0420(8) Uani 1 1 d . . . . .
H76 H 0.3499 0.6944 0.2940 0.050 Uiso 1 1 calc R U . . .
C77 C 0.3414(3) 0.7756(2) 0.25045(17) 0.0481(9) Uani 1 1 d D U . . .
C78 C 0.3298(3) 0.7913(2) 0.19276(19) 0.0465(9) Uani 1 1 d . . . . .
H78 H 0.3307 0.8414 0.1911 0.056 Uiso 1 1 calc R U . . .
C79 C 0.3168(3) 0.7324(2) 0.13780(17) 0.0412(8) Uani 1 1 d . . . . .
C80 C 0.3168(3) 0.6599(2) 0.14094(18) 0.0436(8) Uani 1 1 d . . . . .
H80 H 0.3069 0.6203 0.1023 0.052 Uiso 1 1 calc R U . . .
C81 C 0.3579(5) 0.8399(3) 0.31012(19) 0.0727(14) Uani 1 1 d D U . . .
C82 C 0.3034(4) 0.7498(3) 0.0759(2) 0.0548(11) Uani 1 1 d . . . . .
B034 B 0.3241(4) 0.5549(3) 0.1991(2) 0.0507(11) Uani 1 1 d . . . . .
F4 F 0.2745(7) 0.3950(5) 0.3742(4) 0.097(2) Uani 0.5 1 d . U P E 1
F5 F 0.3303(6) 0.4862(5) 0.4659(4) 0.0905(19) Uani 0.5 1 d . U P E 1
F6 F 0.1931(5) 0.4865(4) 0.4052(3) 0.0721(17) Uani 0.5 1 d . U P E 1
F7 F 0.7272(8) 0.5050(7) 0.1071(5) 0.122(3) Uani 0.5 1 d . U P F 1
F8 F 0.6400(7) 0.5807(5) 0.0670(4) 0.074(2) Uani 0.5 1 d . U P F 1
F9 F 0.6622(5) 0.4777(4) 0.0119(3) 0.0680(14) Uani 0.5 1 d . U P F 1
F10 F 0.4406(4) 0.2573(3) 0.0161(2) 0.0494(10) Uani 0.5 1 d . U P F 1
F11 F 0.2783(5) 0.2908(3) 0.0267(3) 0.0774(16) Uani 0.5 1 d . U P F 1
F12 F 0.3717(5) 0.2643(3) 0.1025(3) 0.0671(14) Uani 0.5 1 d . U P F 1
F22 F 0.4507(4) 0.8867(3) 0.3059(3) 0.0646(13) Uani 0.5 1 d . U P G 1
F23 F 0.3687(6) 0.8221(4) 0.3622(3) 0.0657(16) Uani 0.5 1 d . U P G 1
F24 F 0.2723(5) 0.8834(4) 0.3122(3) 0.0585(16) Uani 0.5 1 d . U P G 1
C65 C 0.2913(9) 0.4721(6) 0.4062(5) 0.056(2) Uani 0.5 1 d . U P E 1
C83 C 0.3915(4) 0.4990(2) 0.1512(2) 0.0293(15) Uani 0.5 1 d G . P F 1
C88 C 0.3608(4) 0.4229(3) 0.1284(2) 0.0363(18) Uani 0.5 1 d G . P F 1
H88 H 0.2994 0.4029 0.1420 0.044 Uiso 0.5 1 calc R U P F 1
C87 C 0.4201(4) 0.3763(2) 0.0857(2) 0.0373(16) Uani 0.5 1 d DG . P F 1
C86 C 0.5100(4) 0.4057(3) 0.0658(2) 0.0331(15) Uani 0.5 1 d G . P F 1
H86 H 0.5505 0.3738 0.0366 0.040 Uiso 0.5 1 calc R U P F 1
C85 C 0.5407(4) 0.4817(3) 0.0886(3) 0.0399(18) Uani 0.5 1 d G . P F 1
C84 C 0.4815(4) 0.5283(2) 0.1313(3) 0.035(2) Uani 0.5 1 d G . P F 1
H84 H 0.5025 0.5803 0.1469 0.042 Uiso 0.5 1 calc R U P F 1
C89 C 0.6421(6) 0.5098(6) 0.0690(4) 0.046(2) Uani 0.5 1 d . . P F 1
C90 C 0.3771(7) 0.2958(3) 0.0620(5) 0.044(2) Uani 0.5 1 d D U P F 1
F25 F 0.3137(9) 0.3736(6) 0.3521(6) 0.124(3) Uani 0.5 1 d . U P E 2
F26 F 0.6399(5) 0.6267(5) 0.0673(3) 0.0723(17) Uani 0.5 1 d . . P F 2
F27 F 0.4577(8) 0.3083(6) -0.0300(5) 0.125(3) Uani 0.5 1 d . U P F 2
F28 F 0.7461(5) 0.5670(6) 0.1161(3) 0.094(3) Uani 0.5 1 d . . P F 2
F29 F 0.3618(5) 0.4421(4) 0.4419(3) 0.0699(14) Uani 0.5 1 d . U P E 2
F30 F 0.2126(8) 0.4523(6) 0.3870(4) 0.099(3) Uani 0.5 1 d . U P E 2
F31 F 0.4173(6) 0.8318(4) 0.3574(3) 0.0720(18) Uani 0.5 1 d . U P G 2
F32 F 0.3692(10) 0.2934(5) 0.0399(5) 0.113(4) Uani 0.5 1 d . U P F 2
F33 F 0.3128(6) 0.8970(4) 0.3120(4) 0.068(2) Uani 0.5 1 d . U P G 2
F34 F 0.2653(9) 0.8157(6) 0.3505(5) 0.130(3) Uani 0.5 1 d . U P G 2
F35 F 0.5332(6) 0.2820(4) 0.0484(3) 0.0868(18) Uani 0.5 1 d . U P F 2
F36 F 0.7041(6) 0.5294(5) 0.0153(4) 0.094(2) Uani 0.5 1 d . U P F 2
C104 C 0.4602(12) 0.3220(9) 0.0358(7) 0.096(4) Uani 0.5 1 d . U P F 2
C105 C 0.6676(11) 0.5596(9) 0.0784(6) 0.066(3) Uani 0.5 1 d . U P F 2
C110 C 0.3189(9) 0.4462(7) 0.3870(6) 0.064(3) Uani 0.5 1 d . U P E 2
C111 C 0.4230(6) 0.5147(4) 0.1451(3) 0.053(3) Uani 0.5 1 d G U P F 2
C109 C 0.4047(6) 0.4380(4) 0.1176(4) 0.069(3) Uani 0.5 1 d G . P F 2
H109 H 0.3468 0.4111 0.1286 0.083 Uiso 0.5 1 calc R U P F 2
C120 C 0.4711(7) 0.4005(3) 0.0741(4) 0.071(4) Uani 0.5 1 d G U P F 2
C117 C 0.5558(7) 0.4397(5) 0.0581(4) 0.080(3) Uani 0.5 1 d G U P F 2
H117 H 0.6012 0.4141 0.0284 0.096 Uiso 0.5 1 calc R U P F 2
C112 C 0.5741(6) 0.5164(5) 0.0856(4) 0.060(3) Uani 0.5 1 d G . P F 2
C114 C 0.5077(7) 0.5539(3) 0.1291(4) 0.052(3) Uani 0.5 1 d G . P F 2
H114 H 0.5203 0.6063 0.1478 0.062 Uiso 0.5 1 calc R U P F 2

loop_
_atom_site_aniso_label
_atom_site_aniso_U_11
_atom_site_aniso_U_22
_atom_site_aniso_U_33
_atom_site_aniso_U_23
_atom_site_aniso_U_13
_atom_site_aniso_U_12
P1 0.0465(5) 0.0466(6) 0.0349(5) 0.0181(4) 0.0077(4) 0.0015(4)
P2 0.0484(5) 0.0440(5) 0.0275(4) 0.0147(4) 0.0029(4) -0.0116(4)
O1 0.0405(13) 0.0412(15) 0.0480(15) 0.0087(12) 0.0090(11) -0.0082(11)
O2 0.0326(12) 0.0456(15) 0.0464(14) 0.0123(12) 0.0138(11) -0.0030(10)
N1 0.0451(18) 0.059(2) 0.053(2) 0.0259(18) 0.0051(15) 0.0070(16)
N2 0.050(2) 0.068(2) 0.061(2) 0.029(2) 0.0011(17) 0.0003(18)
N3 0.070(3) 0.088(3) 0.123(4) 0.059(3) -0.017(3) 0.001(2)
N4 0.0468(17) 0.0413(17) 0.0350(16) 0.0090(13) 0.0032(13) -0.0114(13)
N5 0.061(2) 0.0470(19) 0.0276(15) 0.0126(14) -0.0081(14) -0.0177(15)
N6 0.0351(15) 0.0446(17) 0.0309(15) 0.0117(13) -0.0016(12) -0.0133(12)
N7 0.0457(17) 0.0424(17) 0.0338(15) 0.0148(14) -0.0024(13) -0.0125(13)
C1 0.0358(17) 0.044(2) 0.0257(16) 0.0111(15) 0.0027(13) -0.0059(14)
C2 0.0426(19) 0.045(2) 0.0276(16) 0.0133(15) 0.0041(14) -0.0094(15)
C3 0.0317(16) 0.0432(19) 0.0317(17) 0.0178(15) 0.0012(14) -0.0058(14)
C4 0.0341(17) 0.0416(19) 0.0278(16) 0.0108(14) 0.0027(14) -0.0060(14)
C5 0.0293(16) 0.045(2) 0.0267(16) 0.0132(15) 0.0009(13) -0.0046(14)
C6 0.0321(16) 0.046(2) 0.0275(16) 0.0142(15) 0.0017(13) -0.0046(14)
C7 0.0297(16) 0.050(2) 0.0327(17) 0.0134(16) 0.0039(14) -0.0048(15)
C8 0.041(2) 0.056(3) 0.084(3) 0.022(2) 0.014(2) 0.0045(19)
C9 0.0375(19) 0.052(2) 0.055(2) 0.0122(19) 0.0176(18) 0.0030(17)
C10 0.045(2) 0.062(3) 0.069(3) 0.018(2) 0.028(2) -0.0004(19)
C11 0.056(3) 0.073(3) 0.053(3) 0.004(2) 0.020(2) 0.000(2)
C12 0.0385(18) 0.046(2) 0.0330(17) 0.0195(16) 0.0081(15) -0.0010(15)
C13 0.0399(19) 0.053(2) 0.040(2) 0.0183(18) 0.0078(16) -0.0027(16)
C14 0.042(2) 0.066(3) 0.056(3) 0.030(2) 0.0152(19) -0.0009(19)
C15 0.050(2) 0.076(3) 0.049(2) 0.036(2) 0.0173(19) 0.008(2)
C16 0.047(2) 0.082(3) 0.036(2) 0.027(2) 0.0068(17) 0.007(2)
C17 0.0386(19) 0.060(2) 0.0314(18) 0.0140(17) 0.0037(15) -0.0043(17)
C18 0.072(3) 0.072(3) 0.054(3) 0.028(2) 0.008(2) -0.022(2)
C19 0.095(4) 0.066(3) 0.055(3) 0.011(2) 0.029(3) -0.010(3)
C20 0.0304(17) 0.057(2) 0.0318(18) 0.0163(17) -0.0036(14) -0.0117(15)
C21 0.0342(18) 0.070(3) 0.037(2) 0.0202(19) -0.0060(15) -0.0140(18)
C22 0.047(2) 0.089(3) 0.040(2) 0.029(2) -0.0029(18) -0.003(2)
C23 0.053(3) 0.096(4) 0.055(3) 0.042(3) -0.006(2) 0.002(2)
C24 0.042(2) 0.078(3) 0.054(3) 0.030(2) -0.0020(19) 0.002(2)
C25 0.0344(18) 0.061(3) 0.039(2) 0.0203(19) -0.0027(16) -0.0069(17)
C26 0.048(2) 0.067(3) 0.0326(19) 0.0076(19) 0.0015(17) -0.0130(19)
C27 0.057(3) 0.087(4) 0.036(2) 0.012(2) 0.0051(19) -0.013(2)
C28 0.069(3) 0.088(4) 0.041(2) 0.005(2) -0.001(2) -0.030(3)
C29 0.0342(18) 0.064(3) 0.045(2) 0.019(2) 0.0066(16) -0.0024(17)
C30 0.054(3) 0.078(3) 0.062(3) 0.024(3) 0.020(2) 0.002(2)
C31 0.049(2) 0.074(3) 0.063(3) 0.027(2) 0.016(2) -0.006(2)
C32 0.051(2) 0.047(2) 0.039(2) 0.0096(17) -0.0012(17) -0.0179(17)
C34 0.062(3) 0.047(2) 0.042(2) 0.0054(18) 0.0035(19) -0.0174(19)
C35 0.082(3) 0.058(3) 0.037(2) 0.008(2) -0.007(2) -0.028(2)
C48 0.057(2) 0.041(2) 0.040(2) 0.0113(17) -0.0005(18) -0.0163(17)
C49 0.061(3) 0.048(2) 0.058(3) 0.031(2) -0.011(2) -0.0149(19)
C50 0.070(3) 0.077(3) 0.072(3) 0.050(3) -0.017(3) -0.017(3)
C51 0.093(4) 0.081(4) 0.058(3) 0.046(3) -0.029(3) -0.035(3)
C52 0.056(2) 0.046(2) 0.0354(19) 0.0204(17) -0.0085(17) -0.0164(17)
C53 0.088(4) 0.068(3) 0.040(2) 0.027(2) -0.004(2) -0.030(3)
C54 0.068(3) 0.053(2) 0.039(2) 0.0163(19) 0.0094(19) -0.015(2)
C57 0.053(2) 0.065(3) 0.075(3) 0.039(3) -0.002(2) -0.002(2)
C58 0.068(3) 0.049(2) 0.038(2) 0.0205(18) -0.0007(19) -0.0179(19)
C91 0.047(2) 0.045(2) 0.051(2) 0.0105(18) 0.0131(18) -0.0011(17)
C92 0.056(2) 0.046(2) 0.062(3) 0.017(2) 0.010(2) 0.0017(19)
C93 0.062(3) 0.060(3) 0.090(4) 0.027(3) 0.010(3) 0.012(2)
C94 0.064(3) 0.069(3) 0.108(5) 0.018(3) 0.014(3) 0.018(3)
C95 0.059(3) 0.069(3) 0.105(5) 0.008(3) 0.030(3) 0.004(2)
C96 0.054(2) 0.052(3) 0.067(3) 0.005(2) 0.020(2) -0.006(2)
C97 0.054(2) 0.051(2) 0.062(3) 0.029(2) 0.011(2) -0.0009(19)
C98 0.066(3) 0.061(3) 0.086(4) 0.035(3) 0.011(3) -0.007(2)
C99 0.080(3) 0.063(3) 0.067(3) 0.036(3) 0.010(3) 0.001(2)
C100 0.073(3) 0.067(3) 0.057(3) 0.004(2) 0.036(2) -0.007(2)
C101 0.096(4) 0.085(4) 0.073(4) -0.005(3) 0.034(3) -0.032(3)
C102 0.089(2) 0.087(2) 0.084(2) 0.0221(17) 0.0187(17) -0.0073(17)
C39 0.060(6) 0.062(6) 0.051(5) 0.022(5) 0.001(4) 0.006(5)
C38 0.056(6) 0.060(6) 0.048(5) 0.023(5) 0.007(4) 0.007(4)
C37 0.037(4) 0.045(5) 0.037(6) 0.013(5) -0.006(4) -0.004(4)
C36 0.046(7) 0.033(5) 0.029(5) 0.013(4) -0.008(5) -0.001(4)
C41 0.043(5) 0.044(5) 0.031(4) 0.011(4) 0.002(4) -0.003(4)
C40 0.045(7) 0.054(6) 0.047(6) 0.025(5) 0.002(5) 0.008(5)
C42 0.046(3) 0.046(3) 0.046(3) 0.0142(12) 0.0053(11) 0.0038(10)
C43 0.052(3) 0.055(3) 0.052(3) 0.0168(19) 0.0037(19) 0.0025(19)
C44 0.059(4) 0.059(4) 0.058(4) 0.016(2) 0.007(2) 0.003(2)
C45 0.044(2) 0.0438(19) 0.0436(19) 0.0131(11) 0.0042(10) 0.0036(10)
C46 0.063(3) 0.062(3) 0.061(3) 0.0201(19) 0.0073(19) 0.0029(19)
C47 0.061(3) 0.063(3) 0.057(3) 0.0179(19) 0.0051(19) 0.0017(19)
C55 0.045(5) 0.081(9) 0.092(9) 0.040(8) -0.004(5) 0.003(6)
C56 0.051(5) 0.052(5) 0.072(7) 0.022(5) 0.003(5) -0.003(4)
C03K 0.107(2) 0.107(2) 0.105(2) 0.0316(12) 0.0135(10) 0.0070(10)
C03U 0.129(3) 0.128(3) 0.127(3) 0.038(2) 0.019(2) 0.005(2)
C33 0.073(4) 0.075(4) 0.074(4) 0.022(2) 0.007(2) 0.005(2)
C037 0.070(5) 0.070(5) 0.069(5) 0.020(2) 0.008(2) 0.004(2)
C106 0.105(6) 0.105(6) 0.105(6) 0.030(3) 0.014(2) 0.008(2)
C107 0.074(3) 0.073(3) 0.069(3) 0.020(2) 0.0087(19) 0.0022(19)
C115 0.058(3) 0.059(3) 0.058(3) 0.0173(14) 0.0065(11) 0.0056(11)
C116 0.062(6) 0.076(7) 0.064(6) 0.049(6) -0.010(5) -0.003(5)
C108 0.046(7) 0.070(8) 0.099(11) 0.053(8) -0.009(7) 0.010(6)
C103 0.054(6) 0.076(7) 0.069(7) 0.040(7) -0.002(5) 0.010(5)
C118 0.065(9) 0.049(7) 0.046(8) 0.013(6) -0.010(6) 0.001(6)
C121 0.043(6) 0.052(6) 0.035(5) 0.009(5) -0.008(4) -0.006(4)
C113 0.051(6) 0.055(6) 0.022(4) 0.012(4) 0.002(4) -0.004(4)
C119 0.115(8) 0.117(8) 0.116(8) 0.034(3) 0.015(2) 0.008(2)
F1 0.0619(17) 0.132(3) 0.088(2) 0.076(2) -0.0248(15) -0.0308(17)
F2 0.0600(16) 0.0633(18) 0.083(2) -0.0063(15) 0.0134(14) -0.0189(13)
F3 0.0511(14) 0.089(2) 0.0686(17) 0.0294(15) 0.0196(13) 0.0043(13)
F13 0.168(3) 0.0439(16) 0.0493(16) 0.0088(13) -0.0087(18) -0.0033(18)
F14 0.0858(19) 0.0707(18) 0.0413(13) 0.0176(13) -0.0062(13) -0.0107(14)
F15 0.078(2) 0.104(3) 0.0579(17) 0.0053(17) -0.0195(15) -0.0249(18)
F16 0.116(3) 0.079(2) 0.0705(19) 0.0439(17) 0.0268(18) 0.0121(18)
F17 0.081(2) 0.154(4) 0.065(2) 0.014(2) 0.0079(17) -0.005(2)
F18 0.147(3) 0.0519(18) 0.082(2) 0.0183(16) 0.044(2) 0.0092(18)
F19 0.096(2) 0.0707(18) 0.0367(13) 0.0201(12) 0.0061(13) 0.0075(15)
F20 0.149(3) 0.089(2) 0.0614(18) 0.0390(17) 0.0232(19) -0.029(2)
F21 0.1080(17) 0.1130(18) 0.0804(16) 0.0393(14) 0.0148(13) 0.0529(15)
C59 0.065(3) 0.041(2) 0.042(2) 0.0138(18) -0.0058(19) -0.0048(18)
C60 0.081(3) 0.067(3) 0.071(3) 0.040(3) -0.032(3) -0.033(3)
C61 0.076(3) 0.093(4) 0.082(4) 0.060(3) -0.032(3) -0.039(3)
C62 0.060(3) 0.063(3) 0.053(2) 0.033(2) -0.012(2) -0.015(2)
C63 0.045(2) 0.043(2) 0.0400(19) 0.0169(17) 0.0045(16) 0.0007(16)
C64 0.053(2) 0.044(2) 0.0373(19) 0.0126(17) 0.0039(17) -0.0014(17)
C66 0.048(2) 0.060(3) 0.039(2) 0.0211(19) 0.0027(17) -0.0028(18)
C67 0.072(3) 0.043(2) 0.039(2) 0.0116(18) -0.007(2) -0.006(2)
C68 0.072(3) 0.036(2) 0.040(2) 0.0137(17) -0.0121(19) -0.0072(18)
C69 0.069(3) 0.044(2) 0.041(2) 0.0168(18) -0.0048(19) -0.0056(19)
C70 0.075(3) 0.037(2) 0.042(2) 0.0137(18) -0.016(2) -0.0124(19)
C71 0.067(3) 0.045(2) 0.047(2) 0.0195(19) -0.005(2) -0.0090(19)
C72 0.079(3) 0.040(2) 0.042(2) 0.0147(18) -0.006(2) -0.005(2)
C73 0.078(3) 0.058(3) 0.045(2) 0.022(2) -0.005(2) -0.009(2)
C74 0.078(3) 0.061(3) 0.053(3) 0.023(2) 0.003(2) -0.002(2)
C75 0.0404(19) 0.047(2) 0.0344(18) 0.0131(16) 0.0042(15) -0.0025(16)
C76 0.045(2) 0.050(2) 0.0309(18) 0.0118(16) 0.0033(15) -0.0013(16)
C77 0.052(2) 0.047(2) 0.0409(19) 0.0087(17) 0.0013(16) 0.0010(17)
C78 0.050(2) 0.047(2) 0.044(2) 0.0162(18) 0.0025(17) -0.0012(17)
C79 0.0422(19) 0.050(2) 0.0334(18) 0.0151(17) 0.0072(15) 0.0011(16)
C80 0.049(2) 0.049(2) 0.0308(18) 0.0092(16) 0.0066(16) 0.0004(17)
C81 0.096(3) 0.069(3) 0.049(2) 0.013(2) -0.006(2) 0.024(3)
C82 0.071(3) 0.061(3) 0.040(2) 0.020(2) 0.017(2) 0.018(2)
B034 0.068(3) 0.046(3) 0.036(2) 0.012(2) -0.003(2) -0.001(2)
F4 0.098(3) 0.091(3) 0.104(3) 0.0310(19) 0.0237(19) -0.0067(19)
F5 0.093(3) 0.097(3) 0.085(3) 0.0340(19) 0.0110(18) -0.0052(18)
F6 0.076(2) 0.075(2) 0.071(2) 0.0272(18) 0.0195(17) -0.0010(17)
F7 0.117(4) 0.128(4) 0.121(4) 0.040(2) 0.013(2) 0.009(2)
F8 0.075(3) 0.075(3) 0.075(3) 0.0245(19) 0.0156(18) -0.0007(19)
F9 0.068(2) 0.072(2) 0.062(2) 0.0129(16) 0.0210(16) 0.0000(16)
F10 0.0600(18) 0.0422(17) 0.0443(17) 0.0076(14) 0.0063(14) 0.0163(14)
F11 0.072(2) 0.069(2) 0.084(2) 0.0145(17) -0.0046(17) 0.0140(17)
F12 0.073(2) 0.061(2) 0.065(2) 0.0129(16) 0.0161(16) 0.0068(16)
F22 0.064(2) 0.060(2) 0.060(2) 0.0076(16) 0.0016(16) -0.0124(16)
F23 0.072(2) 0.067(2) 0.058(2) 0.0191(17) 0.0052(17) 0.0056(18)
F24 0.055(2) 0.060(2) 0.055(2) 0.0058(16) 0.0077(17) 0.0090(17)
C65 0.056(2) 0.056(2) 0.055(2) 0.0169(12) 0.0061(10) 0.0032(10)
C83 0.025(3) 0.044(4) 0.019(3) 0.012(3) -0.001(3) -0.004(3)
C88 0.032(4) 0.042(5) 0.035(4) 0.014(3) 0.001(3) -0.007(3)
C87 0.039(4) 0.049(4) 0.029(3) 0.017(3) 0.005(3) 0.010(3)
C86 0.033(4) 0.040(4) 0.026(3) 0.006(3) 0.011(3) 0.000(3)
C85 0.035(4) 0.049(5) 0.031(4) 0.005(4) 0.002(3) 0.004(4)
C84 0.028(4) 0.050(5) 0.030(4) 0.014(4) 0.010(3) -0.001(4)
C89 0.018(3) 0.071(6) 0.033(4) -0.006(4) -0.001(3) -0.003(4)
C90 0.044(2) 0.043(2) 0.044(2) 0.0112(11) 0.0034(10) 0.0061(10)
F25 0.127(4) 0.121(4) 0.126(4) 0.041(2) 0.015(2) 0.005(2)
F26 0.060(3) 0.104(5) 0.067(4) 0.040(4) 0.017(3) 0.027(3)
F27 0.126(3) 0.123(3) 0.125(3) 0.035(2) 0.011(2) 0.0113(19)
F28 0.058(3) 0.164(8) 0.051(3) 0.017(4) -0.015(3) 0.043(4)
F29 0.075(2) 0.075(2) 0.070(2) 0.0403(17) 0.0020(16) -0.0063(16)
F30 0.099(3) 0.101(3) 0.099(3) 0.037(2) 0.0119(19) 0.0004(19)
F31 0.070(2) 0.075(2) 0.064(2) 0.0116(17) 0.0007(18) 0.0064(18)
F32 0.112(4) 0.110(4) 0.116(4) 0.030(2) 0.017(2) 0.0079(19)
F33 0.075(3) 0.066(3) 0.064(2) 0.0173(17) 0.0111(18) 0.0057(18)
F34 0.133(3) 0.130(3) 0.127(3) 0.035(2) 0.022(2) 0.008(2)
F35 0.092(2) 0.083(2) 0.090(2) 0.0291(18) 0.0173(18) 0.0118(18)
F36 0.094(3) 0.098(3) 0.090(3) 0.0233(18) 0.0176(18) 0.0105(18)
C104 0.096(4) 0.096(4) 0.096(4) 0.0284(15) 0.0108(11) 0.0079(11)
C105 0.066(3) 0.066(3) 0.067(3) 0.0194(14) 0.0079(11) 0.0060(11)
C110 0.064(3) 0.064(3) 0.065(3) 0.0192(12) 0.0064(11) 0.0043(10)
C111 0.054(3) 0.053(3) 0.053(3) 0.0163(13) 0.0055(11) 0.0039(11)
C109 0.056(7) 0.048(6) 0.091(9) 0.012(6) -0.029(6) 0.001(5)
C120 0.070(4) 0.070(4) 0.071(4) 0.0202(14) 0.0073(11) 0.0064(11)
C117 0.080(3) 0.080(3) 0.080(3) 0.0232(13) 0.0084(11) 0.0079(11)
C112 0.064(8) 0.060(7) 0.048(5) 0.007(5) -0.003(5) 0.008(5)
C114 0.044(6) 0.070(7) 0.042(5) 0.018(5) 0.005(4) 0.002(5)

loop_
_atom_type_symbol
_atom_type_description
_atom_type_scat_dispersion_real
_atom_type_scat_dispersion_imag
_atom_type_scat_source
C C 0.0181 0.0091 'International Tables Vol C Tables 4.2.6.8 and 6.1.1.4'
H H 0.0000 0.0000 'International Tables Vol C Tables 4.2.6.8 and 6.1.1.4'
B B 0.0090 0.0039 'International Tables Vol C Tables 4.2.6.8 and 6.1.1.4'
F F 0.0727 0.0534 'International Tables Vol C Tables 4.2.6.8 and 6.1.1.4'
N N 0.0311 0.0180 'International Tables Vol C Tables 4.2.6.8 and 6.1.1.4'
O O 0.0492 0.0322 'International Tables Vol C Tables 4.2.6.8 and 6.1.1.4'
P P 0.2955 0.4335 'International Tables Vol C Tables 4.2.6.8 and 6.1.1.4'

loop_
_geom_angle_atom_site_label_1
_geom_angle_atom_site_label_2
_geom_angle_atom_site_label_3
_geom_angle
_geom_angle_site_symmetry_1
_geom_angle_site_symmetry_3
_geom_angle_publ_flag
N1 P1 C1 102.49(16) . . ?
N1 P1 C6 98.69(17) . . ?
C1 P1 C6 100.12(16) . . ?
C3 P2 C1 104.29(16) . . ?
C7 O2 C9 122.9(3) . . ?
N2 N1 P1 115.2(3) . . ?
N3 N2 N1 174.0(5) . . ?
C2 N4 C34 111.0(3) . . ?
C2 N4 C91 126.1(3) . . ?
C91 N4 C34 119.7(3) . . ?
C2 N5 C35 111.7(4) . . ?
C2 N5 C36 126.2(5) . . ?
C35 N5 C36 120.1(5) . . ?
C121 N5 C2 130.6(6) . . ?
C121 N5 C35 117.5(6) . . ?
C4 N6 C20 127.5(3) . . ?
C4 N6 C32 109.9(3) . . ?
C20 N6 C32 122.1(3) . . ?
C4 N7 C48 110.8(3) . . ?
C4 N7 C52 131.3(3) . . ?
C52 N7 C48 117.3(3) . . ?
P2 C1 P1 122.6(2) . . ?
C2 C1 P1 112.3(3) . . ?
C2 C1 P2 124.9(2) . . ?
N4 C2 C1 124.3(3) . . ?
N5 C2 N4 108.3(3) . . ?
N5 C2 C1 127.2(3) . . ?
C4 C3 P2 119.6(2) . . ?
C4 C3 C5 115.9(3) . . ?
C5 C3 P2 124.5(3) . . ?
N6 C4 C3 123.2(3) . . ?
N7 C4 N6 109.8(3) . . ?
N7 C4 C3 126.9(3) . . ?
C3 C5 C7 114.8(3) . . ?
C6 C5 C3 122.7(3) . . ?
C6 C5 C7 121.8(3) . . ?
C5 C6 P1 124.9(2) . . ?
C5 C6 C12 125.4(3) . . ?
C12 C6 P1 109.7(3) . . ?
O1 C7 O2 124.4(3) . . ?
O1 C7 C5 124.6(3) . . ?
O2 C7 C5 110.8(3) . . ?
H8A C8 H8B 109.5 . . ?
H8A C8 H8C 109.5 . . ?
H8B C8 H8C 109.5 . . ?
C9 C8 H8A 109.5 . . ?
C9 C8 H8B 109.5 . . ?
C9 C8 H8C 109.5 . . ?
O2 C9 C8 110.2(3) . . ?
O2 C9 C10 101.1(3) . . ?
O2 C9 C11 110.2(3) . . ?
C8 C9 C10 111.3(4) . . ?
C8 C9 C11 112.3(4) . . ?
C11 C9 C10 111.2(4) . . ?
C9 C10 H10A 109.5 . . ?
C9 C10 H10B 109.5 . . ?
C9 C10 H10C 109.5 . . ?
H10A C10 H10B 109.5 . . ?
H10A C10 H10C 109.5 . . ?
H10B C10 H10C 109.5 . . ?
C9 C11 H11A 109.5 . . ?
C9 C11 H11B 109.5 . . ?
C9 C11 H11C 109.5 . . ?
H11A C11 H11B 109.5 . . ?
H11A C11 H11C 109.5 . . ?
H11B C11 H11C 109.5 . . ?
C13 C12 C6 121.5(3) . . ?
C13 C12 C17 118.5(3) . . ?
C17 C12 C6 119.9(3) . . ?
C12 C13 H13 119.5 . . ?
C14 C13 C12 121.0(4) . . ?
C14 C13 H13 119.5 . . ?
C13 C14 H14 120.1 . . ?
C15 C14 C13 119.8(4) . . ?
C15 C14 H14 120.1 . . ?
C14 C15 H15 120.1 . . ?
C16 C15 C14 119.9(4) . . ?
C16 C15 H15 120.1 . . ?
C15 C16 H16 119.6 . . ?
C15 C16 C17 120.8(4) . . ?
C17 C16 H16 119.6 . . ?
C12 C17 C16 120.0(4) . . ?
C12 C17 H17 120.0 . . ?
C16 C17 H17 120.0 . . ?
H18A C18 H18B 109.5 . . ?
H18A C18 H18C 109.5 . . ?
H18B C18 H18C 109.5 . . ?
C54 C18 H18A 109.5 . . ?
C54 C18 H18B 109.5 . . ?
C54 C18 H18C 109.5 . . ?
H19A C19 H19B 109.5 . . ?
H19A C19 H19C 109.5 . . ?
H19B C19 H19C 109.5 . . ?
C54 C19 H19A 109.5 . . ?
C54 C19 H19B 109.5 . . ?
C54 C19 H19C 109.5 . . ?
C21 C20 N6 119.9(4) . . ?
C25 C20 N6 118.2(3) . . ?
C25 C20 C21 121.5(4) . . ?
C20 C21 C26 123.9(4) . . ?
C22 C21 C20 117.4(4) . . ?
C22 C21 C26 118.4(4) . . ?
C21 C22 H22 119.2 . . ?
C23 C22 C21 121.5(4) . . ?
C23 C22 H22 119.2 . . ?
C22 C23 H23 120.0 . . ?
C22 C23 C24 120.0(4) . . ?
C24 C23 H23 120.0 . . ?
C23 C24 H24 119.4 . . ?
C23 C24 C25 121.1(5) . . ?
C25 C24 H24 119.4 . . ?
C20 C25 C29 122.7(3) . . ?
C24 C25 C20 117.8(4) . . ?
C24 C25 C29 119.1(4) . . ?
C21 C26 H26 108.5 . . ?
C21 C26 C27 113.7(4) . . ?
C21 C26 C28 109.9(4) . . ?
C27 C26 H26 108.5 . . ?
C28 C26 H26 108.5 . . ?
C28 C26 C27 107.8(4) . . ?
C26 C27 H27A 109.5 . . ?
C26 C27 H27B 109.5 . . ?
C26 C27 H27C 109.5 . . ?
H27A C27 H27B 109.5 . . ?
H27A C27 H27C 109.5 . . ?
H27B C27 H27C 109.5 . . ?
C26 C28 H28A 109.5 . . ?
C26 C28 H28B 109.5 . . ?
C26 C28 H28C 109.5 . . ?
H28A C28 H28B 109.5 . . ?
H28A C28 H28C 109.5 . . ?
H28B C28 H28C 109.5 . . ?
C25 C29 H29 108.0 . . ?
C25 C29 C31 109.3(4) . . ?
C30 C29 C25 114.7(4) . . ?
C30 C29 H29 108.0 . . ?
C30 C29 C31 108.5(3) . . ?
C31 C29 H29 108.0 . . ?
C29 C30 H30A 109.5 . . ?
C29 C30 H30B 109.5 . . ?
C29 C30 H30C 109.5 . . ?
H30A C30 H30B 109.5 . . ?
H30A C30 H30C 109.5 . . ?
H30B C30 H30C 109.5 . . ?
C29 C31 H31A 109.5 . . ?
C29 C31 H31B 109.5 . . ?
C29 C31 H31C 109.5 . . ?
H31A C31 H31B 109.5 . . ?
H31A C31 H31C 109.5 . . ?
H31B C31 H31C 109.5 . . ?
N6 C32 H32A 111.3 . . ?
N6 C32 H32B 111.3 . . ?
N6 C32 C48 102.3(3) . . ?
H32A C32 H32B 109.2 . . ?
C48 C32 H32A 111.3 . . ?
C48 C32 H32B 111.3 . . ?
N4 C34 H34A 111.1 . . ?
N4 C34 H34B 111.1 . . ?
N4 C34 C35 103.5(3) . . ?
H34A C34 H34B 109.0 . . ?
C35 C34 H34A 111.1 . . ?
C35 C34 H34B 111.1 . . ?
N5 C35 C34 102.9(3) . . ?
N5 C35 H35A 111.2 . . ?
N5 C35 H35B 111.2 . . ?
C34 C35 H35A 111.2 . . ?
C34 C35 H35B 111.2 . . ?
H35A C35 H35B 109.1 . . ?
N7 C48 C32 102.6(3) . . ?
N7 C48 H48A 111.2 . . ?
N7 C48 H48B 111.2 . . ?
C32 C48 H48A 111.2 . . ?
C32 C48 H48B 111.2 . . ?
H48A C48 H48B 109.2 . . ?
C50 C49 C52 116.8(5) . . ?
C50 C49 C57 120.3(4) . . ?
C52 C49 C57 122.9(4) . . ?
C49 C50 H50 119.2 . . ?
C51 C50 C49 121.6(5) . . ?
C51 C50 H50 119.2 . . ?
C50 C51 H51 119.6 . . ?
C50 C51 C53 120.7(4) . . ?
C53 C51 H51 119.6 . . ?
C49 C52 N7 119.4(4) . . ?
C58 C52 N7 117.0(4) . . ?
C58 C52 C49 123.0(4) . . ?
C51 C53 H53 119.6 . . ?
C51 C53 C58 120.9(5) . . ?
C58 C53 H53 119.6 . . ?
C18 C54 H54 107.5 . . ?
C19 C54 C18 110.2(4) . . ?
C19 C54 H54 107.5 . . ?
C58 C54 C18 109.7(4) . . ?
C58 C54 C19 114.1(4) . . ?
C58 C54 H54 107.5 . . ?
C49 C57 H57 106.3 . . ?
C49 C57 H57A 109.8 . . ?
C49 C57 C55 117.0(7) . . ?
C49 C57 C56 114.2(5) . . ?
C55 C57 H57 106.3 . . ?
C56 C57 H57 106.3 . . ?
C56 C57 C55 105.9(8) . . ?
C106 C57 C49 108.7(8) . . ?
C106 C57 H57A 109.8 . . ?
C119 C57 C49 110.6(10) . . ?
C119 C57 H57A 109.8 . . ?
C119 C57 C106 108.0(12) . . ?
C52 C58 C54 123.7(4) . . ?
C53 C58 C52 117.1(4) . . ?
C53 C58 C54 119.1(4) . . ?
C92 C91 N4 118.4(3) . . ?
C96 C91 N4 118.6(4) . . ?
C96 C91 C92 122.4(4) . . ?
C91 C92 C97 122.1(4) . . ?
C93 C92 C91 117.3(4) . . ?
C93 C92 C97 120.7(4) . . ?
C92 C93 H93 119.2 . . ?
C94 C93 C92 121.5(5) . . ?
C94 C93 H93 119.2 . . ?
C93 C94 H94 119.7 . . ?
C93 C94 C95 120.6(5) . . ?
C95 C94 H94 119.7 . . ?
C94 C95 H95 119.7 . . ?
C94 C95 C96 120.7(5) . . ?
C96 C95 H95 119.7 . . ?
C91 C96 C100 123.3(5) . . ?
C95 C96 C91 117.5(5) . . ?
C95 C96 C100 119.1(4) . . ?
C92 C97 H97 107.9 . . ?
C92 C97 C98 109.9(4) . . ?
C92 C97 C99 113.2(4) . . ?
C98 C97 H97 107.9 . . ?
C99 C97 H97 107.9 . . ?
C99 C97 C98 109.7(4) . . ?
C97 C98 H98A 109.5 . . ?
C97 C98 H98B 109.5 . . ?
C97 C98 H98C 109.5 . . ?
H98A C98 H98B 109.5 . . ?
H98A C98 H98C 109.5 . . ?
H98B C98 H98C 109.5 . . ?
C97 C99 H99A 109.5 . . ?
C97 C99 H99B 109.5 . . ?
C97 C99 H99C 109.5 . . ?
H99A C99 H99B 109.5 . . ?
H99A C99 H99C 109.5 . . ?
H99B C99 H99C 109.5 . . ?
C96 C100 H100 106.6 . . ?
C96 C100 C101 111.2(4) . . ?
C101 C100 H100 106.6 . . ?
C102 C100 C96 114.6(5) . . ?
C102 C100 H100 106.6 . . ?
C102 C100 C101 110.8(4) . . ?
C100 C101 H10D 109.5 . . ?
C100 C101 H10E 109.5 . . ?
C100 C101 H10F 109.5 . . ?
H10D C101 H10E 109.5 . . ?
H10D C101 H10F 109.5 . . ?
H10E C101 H10F 109.5 . . ?
C100 C102 H10G 109.5 . . ?
C100 C102 H10H 109.5 . . ?
C100 C102 H10I 109.5 . . ?
H10G C102 H10H 109.5 . . ?
H10G C102 H10I 109.5 . . ?
H10H C102 H10I 109.5 . . ?
C38 C39 H39 120.0 . . ?
C38 C39 C40 120.0 . . ?
C40 C39 H39 120.0 . . ?
C39 C38 H38 120.0 . . ?
C37 C38 C39 120.0 . . ?
C37 C38 H38 120.0 . . ?
C38 C37 C36 120.0 . . ?
C38 C37 C42 117.8(6) . . ?
C36 C37 C42 122.0(6) . . ?
C37 C36 N5 123.1(4) . . ?
C41 C36 N5 116.8(4) . . ?
C41 C36 C37 120.0 . . ?
C36 C41 C45 120.9(5) . . ?
C40 C41 C36 120.0 . . ?
C40 C41 C45 118.9(5) . . ?
C39 C40 H40 120.0 . . ?
C41 C40 C39 120.0 . . ?
C41 C40 H40 120.0 . . ?
C37 C42 H42 108.0 . . ?
C37 C42 C43 111.2(9) . . ?
C43 C42 H42 108.0 . . ?
C44 C42 C37 111.2(10) . . ?
C44 C42 H42 108.0 . . ?
C44 C42 C43 110.2(10) . . ?
C42 C43 H43A 109.5 . . ?
C42 C43 H43B 109.5 . . ?
C42 C43 H43C 109.5 . . ?
H43A C43 H43B 109.5 . . ?
H43A C43 H43C 109.5 . . ?
H43B C43 H43C 109.5 . . ?
C42 C44 H44A 109.5 . . ?
C42 C44 H44B 109.5 . . ?
C42 C44 H44C 109.5 . . ?
H44A C44 H44B 109.5 . . ?
H44A C44 H44C 109.5 . . ?
H44B C44 H44C 109.5 . . ?
C41 C45 H45 107.2 . . ?
C41 C45 C46 111.3(8) . . ?
C41 C45 C47 115.4(8) . . ?
C46 C45 H45 107.2 . . ?
C47 C45 H45 107.2 . . ?
C47 C45 C46 108.1(8) . . ?
C45 C46 H46A 109.5 . . ?
C45 C46 H46B 109.5 . . ?
C45 C46 H46C 109.5 . . ?
H46A C46 H46B 109.5 . . ?
H46A C46 H46C 109.5 . . ?
H46B C46 H46C 109.5 . . ?
C45 C47 H47A 109.5 . . ?
C45 C47 H47B 109.5 . . ?
C45 C47 H47C 109.5 . . ?
H47A C47 H47B 109.5 . . ?
H47A C47 H47C 109.5 . . ?
H47B C47 H47C 109.5 . . ?
C57 C55 H55A 109.5 . . ?
C57 C55 H55B 109.5 . . ?
C57 C55 H55C 109.5 . . ?
H55A C55 H55B 109.5 . . ?
H55A C55 H55C 109.5 . . ?
H55B C55 H55C 109.5 . . ?
C57 C56 H56A 109.5 . . ?
C57 C56 H56B 109.5 . . ?
C57 C56 H56C 109.5 . . ?
H56A C56 H56B 109.5 . . ?
H56A C56 H56C 109.5 . . ?
H56B C56 H56C 109.5 . . ?
C03U C03K H03K 107.4 . . ?
C107 C03K H03K 107.4 . . ?
C107 C03K C03U 108.9(8) . . ?
C113 C03K H03K 107.4 . . ?
C113 C03K C03U 110.9(8) . . ?
C113 C03K C107 114.5(8) . . ?
C03K C03U H03D 109.5 . . ?
C03K C03U H03E 109.5 . . ?
C03K C03U H03F 109.5 . . ?
H03D C03U H03E 109.5 . . ?
H03D C03U H03F 109.5 . . ?
H03E C03U H03F 109.5 . . ?
H33A C33 H33B 109.5 . . ?
H33A C33 H33C 109.5 . . ?
H33B C33 H33C 109.5 . . ?
C115 C33 H33A 109.5 . . ?
C115 C33 H33B 109.5 . . ?
C115 C33 H33C 109.5 . . ?
H03A C037 H03B 109.5 . . ?
H03A C037 H03C 109.5 . . ?
H03B C037 H03C 109.5 . . ?
C115 C037 H03A 109.5 . . ?
C115 C037 H03B 109.5 . . ?
C115 C037 H03C 109.5 . . ?
C57 C106 H10M 109.5 . . ?
C57 C106 H10N 109.5 . . ?
C57 C106 H10O 109.5 . . ?
H10M C106 H10N 109.5 . . ?
H10M C106 H10O 109.5 . . ?
H10N C106 H10O 109.5 . . ?
C03K C107 H10J 109.5 . . ?
C03K C107 H10K 109.5 . . ?
C03K C107 H10L 109.5 . . ?
H10J C107 H10K 109.5 . . ?
H10J C107 H10L 109.5 . . ?
H10K C107 H10L 109.5 . . ?
C33 C115 C037 109.4(11) . . ?
C33 C115 H115 106.9 . . ?
C33 C115 C118 114.4(11) . . ?
C037 C115 H115 106.9 . . ?
C118 C115 C037 111.8(11) . . ?
C118 C115 H115 106.9 . . ?
C108 C116 H116 120.0 . . ?
C108 C116 C113 120.0 . . ?
C113 C116 H116 120.0 . . ?
C116 C108 H108 120.0 . . ?
C116 C108 C103 120.0 . . ?
C103 C108 H108 120.0 . . ?
C108 C103 H103 120.0 . . ?
C118 C103 C108 120.0 . . ?
C118 C103 H103 120.0 . . ?
C103 C118 C115 117.6(7) . . ?
C103 C118 C121 120.0 . . ?
C121 C118 C115 122.4(7) . . ?
N5 C121 C118 115.8(5) . . ?
N5 C121 C113 123.7(5) . . ?
C118 C121 C113 120.0 . . ?
C116 C113 C03K 118.6(6) . . ?
C121 C113 C03K 121.4(6) . . ?
C121 C113 C116 120.0 . . ?
C57 C119 H11D 109.5 . . ?
C57 C119 H11E 109.5 . . ?
C57 C119 H11F 109.5 . . ?
H11D C119 H11E 109.5 . . ?
H11D C119 H11F 109.5 . . ?
H11E C119 H11F 109.5 . . ?
C60 C59 C64 115.4(4) . . ?
C60 C59 B034 125.2(4) . . ?
C64 C59 B034 119.2(4) . . ?
C59 C60 H60 118.9 . . ?
C59 C60 C61 122.2(4) . . ?
C61 C60 H60 118.9 . . ?
C60 C61 C65 119.5(6) . . ?
C60 C61 C110 118.9(6) . . ?
C62 C61 C60 121.1(4) . . ?
C62 C61 C65 118.0(5) . . ?
C62 C61 C110 118.2(6) . . ?
C61 C62 H62 121.1 . . ?
C61 C62 C63 117.9(4) . . ?
C63 C62 H62 121.1 . . ?
C62 C63 C64 120.6(4) . . ?
C62 C63 C66 119.0(3) . . ?
C64 C63 C66 120.4(3) . . ?
C59 C64 H64 118.6 . . ?
C63 C64 C59 122.8(4) . . ?
C63 C64 H64 118.6 . . ?
F1 C66 F3 105.3(3) . . ?
F1 C66 C63 113.3(3) . . ?
F2 C66 F1 107.3(4) . . ?
F2 C66 F3 104.6(3) . . ?
F2 C66 C63 112.8(3) . . ?
F3 C66 C63 112.9(3) . . ?
C68 C67 H67 118.7 . . ?
C68 C67 C72 122.7(4) . . ?
C72 C67 H67 118.7 . . ?
C67 C68 C69 115.4(4) . . ?
C67 C68 B034 122.0(4) . . ?
C69 C68 B034 122.5(4) . . ?
C68 C69 H69 118.8 . . ?
C70 C69 C68 122.4(4) . . ?
C70 C69 H69 118.8 . . ?
C69 C70 C73 118.8(4) . . ?
C71 C70 C69 120.6(4) . . ?
C71 C70 C73 120.5(4) . . ?
C70 C71 H71 121.1 . . ?
C70 C71 C72 117.8(4) . . ?
C72 C71 H71 121.1 . . ?
C67 C72 C71 120.9(4) . . ?
C67 C72 C74 119.1(4) . . ?
C71 C72 C74 119.9(4) . . ?
F13 C73 C70 111.9(4) . . ?
F14 C73 F13 106.2(4) . . ?
F14 C73 F15 106.1(4) . . ?
F14 C73 C70 114.3(4) . . ?
F15 C73 F13 104.8(4) . . ?
F15 C73 C70 112.8(4) . . ?
F16 C74 C72 112.4(4) . . ?
F17 C74 F16 104.4(4) . . ?
F17 C74 C72 114.3(4) . . ?
F18 C74 F16 104.7(4) . . ?
F18 C74 F17 106.4(5) . . ?
F18 C74 C72 113.8(4) . . ?
C76 C75 C80 115.4(4) . . ?
C76 C75 B034 124.0(3) . . ?
C80 C75 B034 120.5(3) . . ?
C75 C76 H76 119.1 . . ?
C77 C76 C75 121.7(3) . . ?
C77 C76 H76 119.1 . . ?
C76 C77 C81 120.5(4) . . ?
C78 C77 C76 121.5(3) . . ?
C78 C77 C81 118.0(4) . . ?
C77 C78 H78 120.9 . . ?
C79 C78 C77 118.2(4) . . ?
C79 C78 H78 120.9 . . ?
C78 C79 C80 120.3(3) . . ?
C78 C79 C82 117.8(4) . . ?
C80 C79 C82 121.9(4) . . ?
C75 C80 H80 118.5 . . ?
C79 C80 C75 123.0(4) . . ?
C79 C80 H80 118.5 . . ?
C77 C81 F34 100.7(5) . . ?
F22 C81 C77 107.4(4) . . ?
F23 C81 C77 115.3(5) . . ?
F23 C81 F22 110.8(5) . . ?
F23 C81 F24 107.6(6) . . ?
F24 C81 C77 109.7(5) . . ?
F24 C81 F22 105.6(5) . . ?
F31 C81 C77 117.5(5) . . ?
F31 C81 F34 79.6(6) . . ?
F33 C81 C77 119.6(5) . . ?
F33 C81 F31 122.8(6) . . ?
F33 C81 F34 88.9(6) . . ?
F19 C82 F21 104.0(4) . . ?
F19 C82 C79 113.6(4) . . ?
F20 C82 F19 106.4(3) . . ?
F20 C82 F21 106.3(4) . . ?
F20 C82 C79 113.3(4) . . ?
F21 C82 C79 112.4(3) . . ?
C59 B034 C111 105.6(4) . . ?
C68 B034 C59 113.4(4) . . ?
C68 B034 C111 118.2(4) . . ?
C75 B034 C59 111.6(3) . . ?
C75 B034 C68 105.2(3) . . ?
C75 B034 C111 102.5(4) . . ?
C83 B034 C59 103.1(4) . . ?
C83 B034 C68 106.5(4) . . ?
C83 B034 C75 117.2(4) . . ?
F4 C65 C61 101.5(8) . . ?
F5 C65 C61 116.5(8) . . ?
F5 C65 F4 112.9(9) . . ?
F6 C65 C61 119.4(8) . . ?
F6 C65 F4 97.8(9) . . ?
F6 C65 F5 107.1(9) . . ?
C88 C83 B034 121.6(3) . . ?
C88 C83 C84 120.0 . . ?
C84 C83 B034 118.4(3) . . ?
C83 C88 H88 120.0 . . ?
C87 C88 C83 120.0 . . ?
C87 C88 H88 120.0 . . ?
C88 C87 C90 115.5(5) . . ?
C86 C87 C88 120.0 . . ?
C86 C87 C90 124.4(5) . . ?
C87 C86 H86 120.0 . . ?
C87 C86 C85 120.0 . . ?
C85 C86 H86 120.0 . . ?
C86 C85 C89 117.9(5) . . ?
C84 C85 C86 120.0 . . ?
C84 C85 C89 122.0(5) . . ?
C83 C84 H84 120.0 . . ?
C85 C84 C83 120.0 . . ?
C85 C84 H84 120.0 . . ?
F7 C89 F8 108.8(10) . . ?
F7 C89 C85 111.4(8) . . ?
F8 C89 C85 112.8(6) . . ?
F9 C89 F7 106.6(8) . . ?
F9 C89 F8 100.0(8) . . ?
F9 C89 C85 116.5(7) . . ?
F10 C90 C87 108.8(6) . . ?
F11 C90 F10 102.3(7) . . ?
F11 C90 C87 108.6(6) . . ?
F12 C90 F10 109.7(6) . . ?
F12 C90 F11 111.1(7) . . ?
F12 C90 C87 115.5(7) . . ?
F27 C104 C120 116.4(12) . . ?
F32 C104 F27 101.6(13) . . ?
F32 C104 F35 109.9(13) . . ?
F32 C104 C120 108.9(12) . . ?
F35 C104 F27 102.7(12) . . ?
F35 C104 C120 116.3(12) . . ?
F26 C105 F36 94.0(9) . . ?
F26 C105 C112 111.3(10) . . ?
F28 C105 F26 113.3(13) . . ?
F28 C105 F36 105.7(10) . . ?
F28 C105 C112 118.1(12) . . ?
C112 C105 F36 111.5(11) . . ?
F25 C110 C61 118.0(10) . . ?
F29 C110 C61 118.2(9) . . ?
F29 C110 F25 100.6(10) . . ?
F29 C110 F30 110.4(10) . . ?
F30 C110 C61 110.1(9) . . ?
F30 C110 F25 97.5(11) . . ?
C109 C111 B034 113.8(4) . . ?
C109 C111 C114 120.0 . . ?
C114 C111 B034 126.2(4) . . ?
C111 C109 H109 120.0 . . ?
C120 C109 C111 120.0 . . ?
C120 C109 H109 120.0 . . ?
C109 C120 C104 128.7(8) . . ?
C109 C120 C117 120.0 . . ?
C117 C120 C104 111.1(8) . . ?
C120 C117 H117 120.0 . . ?
C112 C117 C120 120.0 . . ?
C112 C117 H117 120.0 . . ?
C117 C112 C105 123.5(8) . . ?
C114 C112 C105 115.9(8) . . ?
C114 C112 C117 120.0 . . ?
C111 C114 H114 120.0 . . ?
C112 C114 C111 120.0 . . ?
C112 C114 H114 120.0 . . ?

loop_
_geom_bond_atom_site_label_1
_geom_bond_atom_site_label_2
_geom_bond_distance
_geom_bond_site_symmetry_2
_geom_bond_publ_flag
P1 N1 1.775(3) . ?
P1 C1 1.794(3) . ?
P1 C6 1.814(4) . ?
P2 C1 1.746(4) . ?
P2 C3 1.723(4) . ?
O1 C7 1.211(5) . ?
O2 C7 1.339(4) . ?
O2 C9 1.490(4) . ?
N1 N2 1.215(5) . ?
N2 N3 1.142(6) . ?
N4 C2 1.362(5) . ?
N4 C34 1.470(5) . ?
N4 C91 1.443(5) . ?
N5 C2 1.358(5) . ?
N5 C35 1.474(6) . ?
N5 C36 1.556(6) . ?
N5 C121 1.284(6) . ?
N6 C4 1.351(5) . ?
N6 C20 1.453(5) . ?
N6 C32 1.476(5) . ?
N7 C4 1.342(4) . ?
N7 C48 1.476(5) . ?
N7 C52 1.449(5) . ?
C1 C2 1.415(5) . ?
C3 C4 1.470(5) . ?
C3 C5 1.483(4) . ?
C5 C6 1.359(5) . ?
C5 C7 1.512(5) . ?
C6 C12 1.483(4) . ?
C8 H8A 0.9800 . ?
C8 H8B 0.9800 . ?
C8 H8C 0.9800 . ?
C8 C9 1.501(6) . ?
C9 C10 1.518(6) . ?
C9 C11 1.518(7) . ?
C10 H10A 0.9800 . ?
C10 H10B 0.9800 . ?
C10 H10C 0.9800 . ?
C11 H11A 0.9800 . ?
C11 H11B 0.9800 . ?
C11 H11C 0.9800 . ?
C12 C13 1.389(5) . ?
C12 C17 1.389(5) . ?
C13 H13 0.9500 . ?
C13 C14 1.388(5) . ?
C14 H14 0.9500 . ?
C14 C15 1.377(6) . ?
C15 H15 0.9500 . ?
C15 C16 1.367(6) . ?
C16 H16 0.9500 . ?
C16 C17 1.394(5) . ?
C17 H17 0.9500 . ?
C18 H18A 0.9800 . ?
C18 H18B 0.9800 . ?
C18 H18C 0.9800 . ?
C18 C54 1.546(6) . ?
C19 H19A 0.9800 . ?
C19 H19B 0.9800 . ?
C19 H19C 0.9800 . ?
C19 C54 1.528(7) . ?
C20 C21 1.406(5) . ?
C20 C25 1.403(6) . ?
C21 C22 1.396(6) . ?
C21 C26 1.524(6) . ?
C22 H22 0.9500 . ?
C22 C23 1.374(7) . ?
C23 H23 0.9500 . ?
C23 C24 1.378(6) . ?
C24 H24 0.9500 . ?
C24 C25 1.395(6) . ?
C25 C29 1.529(5) . ?
C26 H26 1.0000 . ?
C26 C27 1.538(6) . ?
C26 C28 1.537(6) . ?
C27 H27A 0.9800 . ?
C27 H27B 0.9800 . ?
C27 H27C 0.9800 . ?
C28 H28A 0.9800 . ?
C28 H28B 0.9800 . ?
C28 H28C 0.9800 . ?
C29 H29 1.0000 . ?
C29 C30 1.512(7) . ?
C29 C31 1.530(6) . ?
C30 H30A 0.9800 . ?
C30 H30B 0.9800 . ?
C30 H30C 0.9800 . ?
C31 H31A 0.9800 . ?
C31 H31B 0.9800 . ?
C31 H31C 0.9800 . ?
C32 H32A 0.9900 . ?
C32 H32B 0.9900 . ?
C32 C48 1.511(5) . ?
C34 H34A 0.9900 . ?
C34 H34B 0.9900 . ?
C34 C35 1.499(7) . ?
C35 H35A 0.9900 . ?
C35 H35B 0.9900 . ?
C48 H48A 0.9900 . ?
C48 H48B 0.9900 . ?
C49 C50 1.390(6) . ?
C49 C52 1.410(6) . ?
C49 C57 1.524(7) . ?
C50 H50 0.9500 . ?
C50 C51 1.373(8) . ?
C51 H51 0.9500 . ?
C51 C53 1.384(8) . ?
C52 C58 1.404(6) . ?
C53 H53 0.9500 . ?
C53 C58 1.397(6) . ?
C54 H54 1.0000 . ?
C54 C58 1.523(7) . ?
C57 H57 1.0000 . ?
C57 H57A 1.0000 . ?
C57 C55 1.576(12) . ?
C57 C56 1.525(12) . ?
C57 C106 1.484(19) . ?
C57 C119 1.46(2) . ?
C91 C92 1.404(6) . ?
C91 C96 1.399(6) . ?
C92 C93 1.386(7) . ?
C92 C97 1.524(6) . ?
C93 H93 0.9500 . ?
C93 C94 1.363(8) . ?
C94 H94 0.9500 . ?
C94 C95 1.387(9) . ?
C95 H95 0.9500 . ?
C95 C96 1.390(8) . ?
C96 C100 1.508(7) . ?
C97 H97 1.0000 . ?
C97 C98 1.533(7) . ?
C97 C99 1.532(6) . ?
C98 H98A 0.9800 . ?
C98 H98B 0.9800 . ?
C98 H98C 0.9800 . ?
C99 H99A 0.9800 . ?
C99 H99B 0.9800 . ?
C99 H99C 0.9800 . ?
C100 H100 1.0000 . ?
C100 C101 1.532(7) . ?
C100 C102 1.498(8) . ?
C101 H10D 0.9800 . ?
C101 H10E 0.9800 . ?
C101 H10F 0.9800 . ?
C102 H10G 0.9800 . ?
C102 H10H 0.9800 . ?
C102 H10I 0.9800 . ?
C39 H39 0.9500 . ?
C39 C38 1.3900 . ?
C39 C40 1.3900 . ?
C38 H38 0.9500 . ?
C38 C37 1.3900 . ?
C37 C36 1.3900 . ?
C37 C42 1.531(12) . ?
C36 C41 1.3900 . ?
C41 C40 1.3900 . ?
C41 C45 1.477(11) . ?
C40 H40 0.9500 . ?
C42 H42 1.0000 . ?
C42 C43 1.532(14) . ?
C42 C44 1.498(19) . ?
C43 H43A 0.9800 . ?
C43 H43B 0.9800 . ?
C43 H43C 0.9800 . ?
C44 H44A 0.9800 . ?
C44 H44B 0.9800 . ?
C44 H44C 0.9800 . ?
C45 H45 1.0000 . ?
C45 C46 1.536(13) . ?
C45 C47 1.527(13) . ?
C46 H46A 0.9800 . ?
C46 H46B 0.9800 . ?
C46 H46C 0.9800 . ?
C47 H47A 0.9800 . ?
C47 H47B 0.9800 . ?
C47 H47C 0.9800 . ?
C55 H55A 0.9800 . ?
C55 H55B 0.9800 . ?
C55 H55C 0.9800 . ?
C56 H56A 0.9800 . ?
C56 H56B 0.9800 . ?
C56 H56C 0.9800 . ?
C03K H03K 1.0000 . ?
C03K C03U 1.564(12) . ?
C03K C107 1.547(13) . ?
C03K C113 1.504(11) . ?
C03U H03D 0.9800 . ?
C03U H03E 0.9800 . ?
C03U H03F 0.9800 . ?
C33 H33A 0.9800 . ?
C33 H33B 0.9800 . ?
C33 H33C 0.9800 . ?
C33 C115 1.520(17) . ?
C037 H03A 0.9800 . ?
C037 H03B 0.9800 . ?
C037 H03C 0.9800 . ?
C037 C115 1.57(2) . ?
C106 H10M 0.9800 . ?
C106 H10N 0.9800 . ?
C106 H10O 0.9800 . ?
C107 H10J 0.9800 . ?
C107 H10K 0.9800 . ?
C107 H10L 0.9800 . ?
C115 H115 1.0000 . ?
C115 C118 1.535(14) . ?
C116 H116 0.9500 . ?
C116 C108 1.3900 . ?
C116 C113 1.3900 . ?
C108 H108 0.9500 . ?
C108 C103 1.3900 . ?
C103 H103 0.9500 . ?
C103 C118 1.3900 . ?
C118 C121 1.3900 . ?
C121 C113 1.3900 . ?
C119 H11D 0.9800 . ?
C119 H11E 0.9800 . ?
C119 H11F 0.9800 . ?
F1 C66 1.337(5) . ?
F2 C66 1.329(5) . ?
F3 C66 1.338(5) . ?
F13 C73 1.350(6) . ?
F14 C73 1.320(5) . ?
F15 C73 1.344(6) . ?
F16 C74 1.340(5) . ?
F17 C74 1.339(6) . ?
F18 C74 1.330(6) . ?
F19 C82 1.339(5) . ?
F20 C82 1.318(6) . ?
F21 C82 1.343(5) . ?
C59 C60 1.384(6) . ?
C59 C64 1.399(6) . ?
C59 B034 1.653(6) . ?
C60 H60 0.9500 . ?
C60 C61 1.407(7) . ?
C61 C62 1.376(7) . ?
C61 C65 1.592(11) . ?
C61 C110 1.418(12) . ?
C62 H62 0.9500 . ?
C62 C63 1.385(5) . ?
C63 C64 1.392(5) . ?
C63 C66 1.478(6) . ?
C64 H64 0.9500 . ?
C67 H67 0.9500 . ?
C67 C68 1.390(7) . ?
C67 C72 1.391(7) . ?
C68 C69 1.410(6) . ?
C68 B034 1.644(7) . ?
C69 H69 0.9500 . ?
C69 C70 1.396(6) . ?
C70 C71 1.386(7) . ?
C70 C73 1.487(6) . ?
C71 H71 0.9500 . ?
C71 C72 1.393(6) . ?
C72 C74 1.486(7) . ?
C75 C76 1.398(5) . ?
C75 C80 1.402(5) . ?
C75 B034 1.638(6) . ?
C76 H76 0.9500 . ?
C76 C77 1.383(6) . ?
C77 C78 1.382(5) . ?
C77 C81 1.498(2) . ?
C78 H78 0.9500 . ?
C78 C79 1.377(6) . ?
C79 C80 1.383(6) . ?
C79 C82 1.489(5) . ?
C80 H80 0.9500 . ?
C81 F22 1.446(8) . ?
C81 F23 1.282(8) . ?
C81 F24 1.373(8) . ?
C81 F31 1.271(8) . ?
C81 F33 1.227(9) . ?
C81 F34 1.649(12) . ?
B034 C83 1.599(6) . ?
B034 C111 1.840(8) . ?
F4 C65 1.413(15) . ?
F5 C65 1.304(12) . ?
F6 C65 1.269(13) . ?
F7 C89 1.312(12) . ?
F8 C89 1.345(14) . ?
F9 C89 1.289(9) . ?
F10 C90 1.406(11) . ?
F11 C90 1.378(12) . ?
F12 C90 1.210(11) . ?
C83 C88 1.3900 . ?
C83 C84 1.3900 . ?
C88 H88 0.9500 . ?
C88 C87 1.3900 . ?
C87 C86 1.3900 . ?
C87 C90 1.501(2) . ?
C86 H86 0.9500 . ?
C86 C85 1.3900 . ?
C85 C84 1.3900 . ?
C85 C89 1.497(9) . ?
C84 H84 0.9500 . ?
F25 C110 1.355(17) . ?
F26 C105 1.403(16) . ?
F27 C104 1.398(17) . ?
F28 C105 1.198(15) . ?
F29 C110 1.302(12) . ?
F30 C110 1.338(15) . ?
F32 C104 1.257(17) . ?
F35 C104 1.268(16) . ?
F36 C105 1.472(15) . ?
C104 C120 1.466(17) . ?
C105 C112 1.435(16) . ?
C111 C109 1.3900 . ?
C111 C114 1.3900 . ?
C109 H109 0.9500 . ?
C109 C120 1.3900 . ?
C120 C117 1.3900 . ?
C117 H117 0.9500 . ?
C117 C112 1.3900 . ?
C112 C114 1.3900 . ?
C114 H114 0.9500 . ?

loop_
_geom_torsion_atom_site_label_1
_geom_torsion_atom_site_label_2
_geom_torsion_atom_site_label_3
_geom_torsion_atom_site_label_4
_geom_torsion
_geom_torsion_site_symmetry_1
_geom_torsion_site_symmetry_2
_geom_torsion_site_symmetry_3
_geom_torsion_site_symmetry_4
_geom_torsion_publ_flag
P1 C1 C2 N4 -27.4(4) . . . . ?
P1 C1 C2 N5 147.4(3) . . . . ?
P1 C6 C12 C13 -52.8(4) . . . . ?
P1 C6 C12 C17 121.9(3) . . . . ?
P2 C1 C2 N4 149.1(3) . . . . ?
P2 C1 C2 N5 -36.1(5) . . . . ?
P2 C3 C4 N6 -135.5(3) . . . . ?
P2 C3 C4 N7 44.6(5) . . . . ?
P2 C3 C5 C6 37.6(5) . . . . ?
P2 C3 C5 C7 -133.0(3) . . . . ?
N1 P1 C1 P2 -56.9(3) . . . . ?
N1 P1 C1 C2 119.7(3) . . . . ?
N1 P1 C6 C5 73.9(3) . . . . ?
N1 P1 C6 C12 -104.8(3) . . . . ?
N4 C34 C35 N5 -15.4(5) . . . . ?
N4 C91 C92 C93 174.3(4) . . . . ?
N4 C91 C92 C97 -5.4(6) . . . . ?
N4 C91 C96 C95 -174.2(4) . . . . ?
N4 C91 C96 C100 1.1(7) . . . . ?
N5 C36 C41 C40 176.7(8) . . . . ?
N5 C36 C41 C45 1.4(8) . . . . ?
N5 C121 C113 C03K -6.7(10) . . . . ?
N5 C121 C113 C116 172.1(11) . . . . ?
N6 C20 C21 C22 -179.8(3) . . . . ?
N6 C20 C21 C26 -5.4(5) . . . . ?
N6 C20 C25 C24 -179.5(3) . . . . ?
N6 C20 C25 C29 7.4(5) . . . . ?
N6 C32 C48 N7 19.8(4) . . . . ?
N7 C52 C58 C53 -172.4(4) . . . . ?
N7 C52 C58 C54 3.6(6) . . . . ?
C1 P1 N1 N2 -146.7(3) . . . . ?
C1 P1 C6 C5 -30.6(3) . . . . ?
C1 P1 C6 C12 150.8(2) . . . . ?
C1 P2 C3 C4 162.3(3) . . . . ?
C1 P2 C3 C5 -20.1(3) . . . . ?
C2 N4 C34 C35 15.3(4) . . . . ?
C2 N4 C91 C92 125.2(4) . . . . ?
C2 N4 C91 C96 -62.7(5) . . . . ?
C2 N5 C35 C34 11.8(5) . . . . ?
C2 N5 C36 C37 -67.9(7) . . . . ?
C2 N5 C36 C41 115.6(5) . . . . ?
C2 N5 C121 C118 -84.4(7) . . . . ?
C2 N5 C121 C113 103.3(8) . . . . ?
C3 P2 C1 P1 -23.8(3) . . . . ?
C3 P2 C1 C2 160.0(3) . . . . ?
C3 C5 C6 P1 -6.1(5) . . . . ?
C3 C5 C6 C12 172.3(3) . . . . ?
C3 C5 C7 O1 -28.3(5) . . . . ?
C3 C5 C7 O2 146.4(3) . . . . ?
C4 N6 C20 C21 -124.7(4) . . . . ?
C4 N6 C20 C25 62.5(5) . . . . ?
C4 N6 C32 C48 -20.7(4) . . . . ?
C4 N7 C48 C32 -14.0(4) . . . . ?
C4 N7 C52 C49 89.6(5) . . . . ?
C4 N7 C52 C58 -99.2(5) . . . . ?
C4 C3 C5 C6 -144.7(3) . . . . ?
C4 C3 C5 C7 44.7(4) . . . . ?
C5 C3 C4 N6 46.6(5) . . . . ?
C5 C3 C4 N7 -133.2(4) . . . . ?
C5 C6 C12 C13 128.6(4) . . . . ?
C5 C6 C12 C17 -56.8(5) . . . . ?
C6 P1 N1 N2 110.8(3) . . . . ?
C6 P1 C1 P2 44.5(2) . . . . ?
C6 P1 C1 C2 -139.0(3) . . . . ?
C6 C5 C7 O1 161.0(4) . . . . ?
C6 C5 C7 O2 -24.3(5) . . . . ?
C6 C12 C13 C14 176.3(4) . . . . ?
C6 C12 C17 C16 -176.9(4) . . . . ?
C7 O2 C9 C8 63.6(5) . . . . ?
C7 O2 C9 C10 -178.6(3) . . . . ?
C7 O2 C9 C11 -60.9(5) . . . . ?
C7 C5 C6 P1 163.8(3) . . . . ?
C7 C5 C6 C12 -17.7(5) . . . . ?
C9 O2 C7 O1 -3.9(6) . . . . ?
C9 O2 C7 C5 -178.5(3) . . . . ?
C12 C13 C14 C15 0.5(6) . . . . ?
C13 C12 C17 C16 -2.1(6) . . . . ?
C13 C14 C15 C16 -2.1(7) . . . . ?
C14 C15 C16 C17 1.6(7) . . . . ?
C15 C16 C17 C12 0.5(6) . . . . ?
C17 C12 C13 C14 1.6(6) . . . . ?
C18 C54 C58 C52 -111.7(4) . . . . ?
C18 C54 C58 C53 64.2(5) . . . . ?
C19 C54 C58 C52 124.2(4) . . . . ?
C19 C54 C58 C53 -59.9(5) . . . . ?
C20 N6 C4 N7 -159.6(3) . . . . ?
C20 N6 C4 C3 20.5(5) . . . . ?
C20 N6 C32 C48 152.2(3) . . . . ?
C20 C21 C22 C23 1.7(6) . . . . ?
C20 C21 C26 C27 146.3(4) . . . . ?
C20 C21 C26 C28 -92.8(5) . . . . ?
C20 C25 C29 C30 -164.1(4) . . . . ?
C20 C25 C29 C31 73.8(5) . . . . ?
C21 C20 C25 C24 7.9(6) . . . . ?
C21 C20 C25 C29 -165.2(4) . . . . ?
C21 C22 C23 C24 3.3(7) . . . . ?
C22 C21 C26 C27 -39.3(5) . . . . ?
C22 C21 C26 C28 81.6(5) . . . . ?
C22 C23 C24 C25 -2.8(7) . . . . ?
C23 C24 C25 C20 -2.7(6) . . . . ?
C23 C24 C25 C29 170.6(4) . . . . ?
C24 C25 C29 C30 22.9(5) . . . . ?
C24 C25 C29 C31 -99.2(5) . . . . ?
C25 C20 C21 C22 -7.4(6) . . . . ?
C25 C20 C21 C26 167.1(4) . . . . ?
C26 C21 C22 C23 -173.1(4) . . . . ?
C32 N6 C4 N7 12.7(4) . . . . ?
C32 N6 C4 C3 -167.1(3) . . . . ?
C32 N6 C20 C21 63.8(5) . . . . ?
C32 N6 C20 C25 -109.0(4) . . . . ?
C34 N4 C2 N5 -8.3(4) . . . . ?
C34 N4 C2 C1 167.4(3) . . . . ?
C34 N4 C91 C92 -76.9(5) . . . . ?
C34 N4 C91 C96 95.1(5) . . . . ?
C35 N5 C2 N4 -2.6(4) . . . . ?
C35 N5 C2 C1 -178.1(4) . . . . ?
C35 N5 C36 C37 94.9(5) . . . . ?
C35 N5 C36 C41 -81.6(7) . . . . ?
C35 N5 C121 C118 100.2(5) . . . . ?
C35 N5 C121 C113 -72.2(9) . . . . ?
C48 N7 C4 N6 1.3(4) . . . . ?
C48 N7 C4 C3 -178.8(3) . . . . ?
C48 N7 C52 C49 -100.4(4) . . . . ?
C48 N7 C52 C58 70.8(5) . . . . ?
C49 C50 C51 C53 0.5(8) . . . . ?
C49 C52 C58 C53 -1.6(6) . . . . ?
C49 C52 C58 C54 174.4(4) . . . . ?
C50 C49 C52 N7 172.4(4) . . . . ?
C50 C49 C52 C58 1.8(6) . . . . ?
C50 C49 C57 C55 21.0(9) . . . . ?
C50 C49 C57 C56 -103.5(7) . . . . ?
C50 C49 C57 C106 -74.9(9) . . . . ?
C50 C49 C57 C119 43.5(11) . . . . ?
C50 C51 C53 C58 -0.2(8) . . . . ?
C51 C53 C58 C52 0.8(7) . . . . ?
C51 C53 C58 C54 -175.4(4) . . . . ?
C52 N7 C4 N6 171.8(4) . . . . ?
C52 N7 C4 C3 -8.3(6) . . . . ?
C52 N7 C48 C32 174.0(3) . . . . ?
C52 C49 C50 C51 -1.2(7) . . . . ?
C52 C49 C57 C55 -161.3(7) . . . . ?
C52 C49 C57 C56 74.1(7) . . . . ?
C52 C49 C57 C106 102.8(9) . . . . ?
C52 C49 C57 C119 -138.8(10) . . . . ?
C57 C49 C50 C51 176.6(5) . . . . ?
C57 C49 C52 N7 -5.3(6) . . . . ?
C57 C49 C52 C58 -175.9(4) . . . . ?
C91 N4 C2 N5 151.2(3) . . . . ?
C91 N4 C2 C1 -33.2(5) . . . . ?
C91 N4 C34 C35 -145.7(4) . . . . ?
C91 C92 C93 C94 -0.9(8) . . . . ?
C91 C92 C97 C98 103.6(5) . . . . ?
C91 C92 C97 C99 -133.4(5) . . . . ?
C91 C96 C100 C101 -98.4(6) . . . . ?
C91 C96 C100 C102 134.9(5) . . . . ?
C92 C91 C96 C95 -2.5(7) . . . . ?
C92 C91 C96 C100 172.8(4) . . . . ?
C92 C93 C94 C95 -0.6(10) . . . . ?
C93 C92 C97 C98 -76.1(6) . . . . ?
C93 C92 C97 C99 46.9(6) . . . . ?
C93 C94 C95 C96 0.7(10) . . . . ?
C94 C95 C96 C91 0.9(8) . . . . ?
C94 C95 C96 C100 -174.6(5) . . . . ?
C95 C96 C100 C101 76.8(7) . . . . ?
C95 C96 C100 C102 -49.8(7) . . . . ?
C96 C91 C92 C93 2.6(7) . . . . ?
C96 C91 C92 C97 -177.2(4) . . . . ?
C97 C92 C93 C94 178.8(5) . . . . ?
C39 C38 C37 C36 0.0 . . . . ?
C39 C38 C37 C42 -174.7(9) . . . . ?
C38 C39 C40 C41 0.0 . . . . ?
C38 C37 C36 N5 -176.4(8) . . . . ?
C38 C37 C36 C41 0.0 . . . . ?
C38 C37 C42 C43 -56.2(10) . . . . ?
C38 C37 C42 C44 67.0(11) . . . . ?
C37 C36 C41 C40 0.0 . . . . ?
C37 C36 C41 C45 -175.3(8) . . . . ?
C36 N5 C2 N4 161.4(5) . . . . ?
C36 N5 C2 C1 -14.1(7) . . . . ?
C36 N5 C35 C34 -153.3(4) . . . . ?
C36 C37 C42 C43 129.1(7) . . . . ?
C36 C37 C42 C44 -107.6(10) . . . . ?
C36 C41 C40 C39 0.0 . . . . ?
C36 C41 C45 C46 -128.4(7) . . . . ?
C36 C41 C45 C47 108.0(8) . . . . ?
C40 C39 C38 C37 0.0 . . . . ?
C40 C41 C45 C46 56.3(9) . . . . ?
C40 C41 C45 C47 -67.4(9) . . . . ?
C42 C37 C36 N5 -1.9(8) . . . . ?
C42 C37 C36 C41 174.5(10) . . . . ?
C45 C41 C40 C39 175.4(7) . . . . ?
C03U C03K C113 C116 57.2(9) . . . . ?
C03U C03K C113 C121 -124.0(7) . . . . ?
C33 C115 C118 C103 -54.0(13) . . . . ?
C33 C115 C118 C121 125.1(9) . . . . ?
C037 C115 C118 C103 71.0(13) . . . . ?
C037 C115 C118 C121 -109.9(11) . . . . ?
C107 C03K C113 C116 -66.5(10) . . . . ?
C107 C03K C113 C121 112.2(8) . . . . ?
C115 C118 C121 N5 8.3(8) . . . . ?
C115 C118 C121 C113 -179.1(11) . . . . ?
C116 C108 C103 C118 0.0 . . . . ?
C108 C116 C113 C03K 178.8(7) . . . . ?
C108 C116 C113 C121 0.0 . . . . ?
C108 C103 C118 C115 179.1(10) . . . . ?
C108 C103 C118 C121 0.0 . . . . ?
C103 C118 C121 N5 -172.7(10) . . . . ?
C103 C118 C121 C113 0.0 . . . . ?
C118 C121 C113 C03K -178.7(8) . . . . ?
C118 C121 C113 C116 0.0 . . . . ?
C121 N5 C2 N4 -178.2(6) . . . . ?
C121 N5 C2 C1 6.3(8) . . . . ?
C121 N5 C35 C34 -172.0(5) . . . . ?
C113 C116 C108 C103 0.0 . . . . ?
C59 C60 C61 C62 -3.0(10) . . . . ?
C59 C60 C61 C65 163.3(7) . . . . ?
C59 C60 C61 C110 -167.6(8) . . . . ?
C59 B034 C83 C88 83.5(4) . . . . ?
C59 B034 C83 C84 -97.9(4) . . . . ?
C59 B034 C111 C109 86.9(5) . . . . ?
C59 B034 C111 C114 -95.4(5) . . . . ?
C60 C59 C64 C63 -0.7(7) . . . . ?
C60 C59 B034 C68 12.7(7) . . . . ?
C60 C59 B034 C75 131.2(5) . . . . ?
C60 C59 B034 C83 -102.1(6) . . . . ?
C60 C59 B034 C111 -118.2(6) . . . . ?
C60 C61 C62 C63 1.6(9) . . . . ?
C60 C61 C65 F4 74.5(9) . . . . ?
C60 C61 C65 F5 -162.6(8) . . . . ?
C60 C61 C65 F6 -31.4(13) . . . . ?
C60 C61 C110 F25 59.4(13) . . . . ?
C60 C61 C110 F29 -179.2(9) . . . . ?
C60 C61 C110 F30 -51.1(13) . . . . ?
C61 C62 C63 C64 0.2(7) . . . . ?
C61 C62 C63 C66 177.0(5) . . . . ?
C62 C61 C65 F4 -118.8(8) . . . . ?
C62 C61 C65 F5 4.2(12) . . . . ?
C62 C61 C65 F6 135.3(9) . . . . ?
C62 C61 C110 F25 -105.6(11) . . . . ?
C62 C61 C110 F29 15.7(14) . . . . ?
C62 C61 C110 F30 143.8(9) . . . . ?
C62 C63 C64 C59 -0.6(6) . . . . ?
C62 C63 C66 F1 21.8(6) . . . . ?
C62 C63 C66 F2 -100.3(5) . . . . ?
C62 C63 C66 F3 141.4(4) . . . . ?
C64 C59 C60 C61 2.5(8) . . . . ?
C64 C59 B034 C68 -171.6(4) . . . . ?
C64 C59 B034 C75 -53.1(5) . . . . ?
C64 C59 B034 C83 73.6(5) . . . . ?
C64 C59 B034 C111 57.5(5) . . . . ?
C64 C63 C66 F1 -161.3(4) . . . . ?
C64 C63 C66 F2 76.6(5) . . . . ?
C64 C63 C66 F3 -41.8(5) . . . . ?
C66 C63 C64 C59 -177.4(4) . . . . ?
C67 C68 C69 C70 -3.7(6) . . . . ?
C67 C68 B034 C59 44.9(5) . . . . ?
C67 C68 B034 C75 -77.3(4) . . . . ?
C67 C68 B034 C83 157.5(4) . . . . ?
C67 C68 B034 C111 169.1(4) . . . . ?
C67 C72 C74 F16 -64.9(6) . . . . ?
C67 C72 C74 F17 176.4(4) . . . . ?
C67 C72 C74 F18 53.9(6) . . . . ?
C68 C67 C72 C71 -0.8(6) . . . . ?
C68 C67 C72 C74 176.8(4) . . . . ?
C68 C69 C70 C71 1.1(6) . . . . ?
C68 C69 C70 C73 -174.8(4) . . . . ?
C68 B034 C83 C88 -36.1(5) . . . . ?
C68 B034 C83 C84 142.5(3) . . . . ?
C68 B034 C111 C109 -41.2(6) . . . . ?
C68 B034 C111 C114 136.6(5) . . . . ?
C69 C68 B034 C59 -139.9(4) . . . . ?
C69 C68 B034 C75 97.9(4) . . . . ?
C69 C68 B034 C83 -27.2(5) . . . . ?
C69 C68 B034 C111 -15.6(6) . . . . ?
C69 C70 C71 C72 1.8(6) . . . . ?
C69 C70 C73 F13 80.1(5) . . . . ?
C69 C70 C73 F14 -40.6(6) . . . . ?
C69 C70 C73 F15 -162.0(4) . . . . ?
C70 C71 C72 C67 -2.0(6) . . . . ?
C70 C71 C72 C74 -179.6(4) . . . . ?
C71 C70 C73 F13 -95.8(5) . . . . ?
C71 C70 C73 F14 143.5(4) . . . . ?
C71 C70 C73 F15 22.1(6) . . . . ?
C71 C72 C74 F16 112.7(5) . . . . ?
C71 C72 C74 F17 -6.0(6) . . . . ?
C71 C72 C74 F18 -128.5(5) . . . . ?
C72 C67 C68 C69 3.6(6) . . . . ?
C72 C67 C68 B034 179.1(4) . . . . ?
C73 C70 C71 C72 177.7(4) . . . . ?
C75 C76 C77 C78 0.1(6) . . . . ?
C75 C76 C77 C81 -177.6(4) . . . . ?
C75 B034 C83 C88 -153.5(4) . . . . ?
C75 B034 C83 C84 25.1(5) . . . . ?
C75 B034 C111 C109 -156.2(4) . . . . ?
C75 B034 C111 C114 21.5(6) . . . . ?
C76 C75 C80 C79 1.7(6) . . . . ?
C76 C75 B034 C59 -18.7(6) . . . . ?
C76 C75 B034 C68 104.7(4) . . . . ?
C76 C75 B034 C83 -137.2(4) . . . . ?
C76 C75 B034 C111 -131.2(4) . . . . ?
C76 C77 C78 C79 1.0(6) . . . . ?
C76 C77 C81 F22 122.1(5) . . . . ?
C76 C77 C81 F23 -1.9(8) . . . . ?
C76 C77 C81 F24 -123.6(5) . . . . ?
C76 C77 C81 F31 31.1(8) . . . . ?
C76 C77 C81 F33 -147.5(6) . . . . ?
C76 C77 C81 F34 -52.7(6) . . . . ?
C77 C78 C79 C80 -0.7(6) . . . . ?
C77 C78 C79 C82 179.5(4) . . . . ?
C78 C77 C81 F22 -55.7(6) . . . . ?
C78 C77 C81 F23 -179.7(6) . . . . ?
C78 C77 C81 F24 58.6(7) . . . . ?
C78 C77 C81 F31 -146.7(6) . . . . ?
C78 C77 C81 F33 34.7(8) . . . . ?
C78 C77 C81 F34 129.6(5) . . . . ?
C78 C79 C80 C75 -0.7(6) . . . . ?
C78 C79 C82 F19 174.9(4) . . . . ?
C78 C79 C82 F20 53.3(5) . . . . ?
C78 C79 C82 F21 -67.3(5) . . . . ?
C80 C75 C76 C77 -1.4(6) . . . . ?
C80 C75 B034 C59 166.4(4) . . . . ?
C80 C75 B034 C68 -70.2(5) . . . . ?
C80 C75 B034 C83 47.9(6) . . . . ?
C80 C75 B034 C111 53.9(5) . . . . ?
C80 C79 C82 F19 -4.8(6) . . . . ?
C80 C79 C82 F20 -126.4(4) . . . . ?
C80 C79 C82 F21 113.0(5) . . . . ?
C81 C77 C78 C79 178.7(4) . . . . ?
C82 C79 C80 C75 179.0(4) . . . . ?
B034 C59 C60 C61 178.3(5) . . . . ?
B034 C59 C64 C63 -176.8(4) . . . . ?
B034 C68 C69 C70 -179.3(4) . . . . ?
B034 C75 C76 C77 -176.6(4) . . . . ?
B034 C75 C80 C79 177.0(4) . . . . ?
B034 C83 C88 C87 178.6(5) . . . . ?
B034 C83 C84 C85 -178.6(4) . . . . ?
B034 C111 C109 C120 177.9(6) . . . . ?
B034 C111 C114 C112 -177.6(6) . . . . ?
C65 C61 C62 C63 -165.0(6) . . . . ?
C83 C88 C87 C86 0.0 . . . . ?
C83 C88 C87 C90 -177.5(6) . . . . ?
C88 C83 C84 C85 0.0 . . . . ?
C88 C87 C86 C85 0.0 . . . . ?
C88 C87 C90 F10 175.7(5) . . . . ?
C88 C87 C90 F11 65.2(8) . . . . ?
C88 C87 C90 F12 -60.4(9) . . . . ?
C87 C86 C85 C84 0.0 . . . . ?
C87 C86 C85 C89 176.2(6) . . . . ?
C86 C87 C90 F10 -1.7(10) . . . . ?
C86 C87 C90 F11 -112.2(7) . . . . ?
C86 C87 C90 F12 122.2(7) . . . . ?
C86 C85 C84 C83 0.0 . . . . ?
C86 C85 C89 F7 -86.3(9) . . . . ?
C86 C85 C89 F8 151.0(6) . . . . ?
C86 C85 C89 F9 36.2(9) . . . . ?
C84 C83 C88 C87 0.0 . . . . ?
C84 C85 C89 F7 89.8(9) . . . . ?
C84 C85 C89 F8 -32.9(8) . . . . ?
C84 C85 C89 F9 -147.7(6) . . . . ?
C89 C85 C84 C83 -176.0(6) . . . . ?
C90 C87 C86 C85 177.3(7) . . . . ?
F26 C105 C112 C117 137.3(8) . . . . ?
F26 C105 C112 C114 -51.0(12) . . . . ?
F27 C104 C120 C109 124.6(11) . . . . ?
F27 C104 C120 C117 -49.8(13) . . . . ?
F28 C105 C112 C117 -89.0(13) . . . . ?
F28 C105 C112 C114 82.7(13) . . . . ?
F32 C104 C120 C109 10.6(17) . . . . ?
F32 C104 C120 C117 -163.8(10) . . . . ?
F35 C104 C120 C109 -114.1(12) . . . . ?
F35 C104 C120 C117 71.5(13) . . . . ?
F36 C105 C112 C117 33.7(14) . . . . ?
F36 C105 C112 C114 -154.6(8) . . . . ?
C104 C120 C117 C112 175.0(9) . . . . ?
C105 C112 C114 C111 -172.0(9) . . . . ?
C110 C61 C62 C63 166.3(8) . . . . ?
C111 C109 C120 C104 -174.0(11) . . . . ?
C111 C109 C120 C117 0.0 . . . . ?
C109 C111 C114 C112 0.0 . . . . ?
C109 C120 C117 C112 0.0 . . . . ?
C120 C117 C112 C105 171.4(10) . . . . ?
C120 C117 C112 C114 0.0 . . . . ?
C117 C112 C114 C111 0.0 . . . . ?
C114 C111 C109 C120 0.0 . . . . ?
